data_1567594
loop_
_publ_author_name
'Mandal, Sukhendu'
'Biswas, Sourav'
'Das, Anish Kumar'
'Manna, Surya Sekhar'
'Pathak, Biswarup'

_publ_section_title
;
 Template-Assisted Alloying of Atom-Precise Silver Nanocluster: A New
 Approach to Generate Cluster Functionality
;
_journal_name_full 'Chemical Science'
_journal_paper_doi 10.1039/D2SC04390D
_journal_year 2022
_chemical_formula_sum 'C69 H118 Ag20 Cu0 F24 N4 O24 S10'
_chemical_formula_weight 4321.67
_space_group_crystal_system monoclinic
_space_group_IT_number 14
_space_group_name_Hall '-P 2ybc'
_space_group_name_H-M_alt 'P 1 21/c 1'
_atom_sites_solution_hydrogens geom
_audit_creation_method SHELXL-2018/3
_audit_update_record
;
2022-07-04 deposited with the CCDC.	2022-09-05 downloaded from the CCDC.
;
_cell_angle_alpha 90
_cell_angle_beta 103.798(2)
_cell_angle_gamma 90
_cell_formula_units_Z 4
_cell_length_a 15.4136(17)
_cell_length_b 30.794(3)
_cell_length_c 28.051(3)
_cell_measurement_reflns_used 188717
_cell_measurement_temperature 150
_cell_measurement_theta_max 28.416
_cell_measurement_theta_min 0.998
_cell_volume 12930(2)
_computing_cell_refinement 'Bruker SAINT'
_computing_data_collection 'Bruker SAINT'
_computing_data_reduction 'Bruker APEX2'
_computing_molecular_graphics 'Mercury (Macrae <I>et al. </I>, 2008)'
_computing_publication_material 'WINZX (Farrugia, 2014) and PLATON(Spek, 2009)'
_computing_structure_refinement 'SHELXL-2018/3 (Sheldrick, 2018)'
_computing_structure_solution 'SHELXT 2018/2 (Sheldrick, 2018)'
_diffrn_ambient_temperature 150
_diffrn_measured_fraction_theta_full 1.000
_diffrn_measured_fraction_theta_max 0.993
_diffrn_measurement_device_type 'Bruker APEX-II CCD'
_diffrn_measurement_method '\f and \w scans'
_diffrn_radiation_type MoK\a
_diffrn_radiation_wavelength 0.71073
_diffrn_reflns_av_R_equivalents 0.1480
_diffrn_reflns_av_unetI/netI 0.1104
_diffrn_reflns_Laue_measured_fraction_full 1.000
_diffrn_reflns_Laue_measured_fraction_max 0.993
_diffrn_reflns_limit_h_max 20
_diffrn_reflns_limit_h_min -20
_diffrn_reflns_limit_k_max 41
_diffrn_reflns_limit_k_min -41
_diffrn_reflns_limit_l_max 36
_diffrn_reflns_limit_l_min -37
_diffrn_reflns_number 188717
_diffrn_reflns_point_group_measured_fraction_full 1.000
_diffrn_reflns_point_group_measured_fraction_max 0.993
_diffrn_reflns_theta_full 25.242
_diffrn_reflns_theta_max 28.416
_diffrn_reflns_theta_min 0.998
_exptl_absorpt_coefficient_mu 3.201
_exptl_absorpt_correction_type none
_exptl_crystal_colour yellow
_exptl_crystal_density_diffrn 2.220
_exptl_crystal_description block
_exptl_crystal_F_000 8272
_exptl_crystal_size_max 0.085
_exptl_crystal_size_mid 0.078
_exptl_crystal_size_min 0.048
_refine_diff_density_max 4.030
_refine_diff_density_min -1.698
_refine_diff_density_rms 0.264
_refine_ls_extinction_coef 0.00030(3)
_refine_ls_extinction_expression Fc^*^=kFc[1+0.001xFc^2^\l^3^/sin(2\q)]^-1/4^
_refine_ls_extinction_method 'SHELXL-2018/3 (Sheldrick 2018)'
_refine_ls_goodness_of_fit_ref 1.025
_refine_ls_hydrogen_treatment constr
_refine_ls_matrix_type full
_refine_ls_number_parameters 1338
_refine_ls_number_reflns 32294
_refine_ls_number_restraints 1580
_refine_ls_restrained_S_all 1.008
_refine_ls_R_factor_all 0.2141
_refine_ls_R_factor_gt 0.0938
_refine_ls_shift/su_max 0.000
_refine_ls_shift/su_mean 0.000
_refine_ls_structure_factor_coef Fsqd
_refine_ls_weighting_details 'w=1/[\s^2^(Fo^2^)+(0.1203P)^2^+150.7932P] where P=(Fo^2^+2Fc^2^)/3'
_refine_ls_weighting_scheme calc
_refine_ls_wR_factor_gt 0.2318
_refine_ls_wR_factor_ref 0.2987
_reflns_Friedel_coverage 0.000
_reflns_number_gt 13751
_reflns_number_total 32294
_reflns_threshold_expression 'I > 2\s(I)'
_cod_data_source_file d2sc04390d1.cif
_cod_data_source_block shelx_CCDC1
_cod_original_sg_symbol_H-M 'P 21/c'
_cod_database_code 1567594
_shelx_shelxl_version_number 2018/3
_shelx_space_group_comment
;
The symmetry employed for this shelxl refinement is uniquely defined
by the following loop, which should always be used as a source of
symmetry information in preference to the above space-group names.
They are only intended as comments.
;
_shelx_estimated_absorpt_t_min 0.773
_shelx_estimated_absorpt_t_max 0.862

loop_
_space_group_symop_operation_xyz
'x, y, z'
'-x, y+1/2, -z+1/2'
'-x, -y, -z'
'x, -y-1/2, z-1/2'

loop_
_atom_site_label
_atom_site_type_symbol
_atom_site_fract_x
_atom_site_fract_y
_atom_site_fract_z
_atom_site_U_iso_or_equiv
_atom_site_adp_type
_atom_site_occupancy
_atom_site_site_symmetry_order
_atom_site_calc_flag
_atom_site_refinement_flags_posn
_atom_site_refinement_flags_adp
_atom_site_refinement_flags_occupancy
_atom_site_disorder_assembly
_atom_site_disorder_group
Ag01 Ag 0.83640(9) 0.43816(4) 0.79760(5) 0.0437(3) Uani 1 1 d . . . . .
Ag02 Ag 0.67305(8) 0.37778(4) 0.79090(5) 0.0423(3) Uani 1 1 d . . . . .
Ag03 Ag 0.65617(9) 0.13020(4) 0.70334(5) 0.0445(3) Uani 1 1 d . . . . .
Ag04 Ag 0.89994(8) 0.35707(4) 0.75883(5) 0.0432(3) Uani 1 1 d . . . . .
Ag05 Ag 0.75827(9) 0.21004(4) 0.83728(5) 0.0470(3) Uani 1 1 d . . . . .
Ag06 Ag 0.80801(8) 0.19462(4) 0.70856(5) 0.0445(3) Uani 1 1 d . . . . .
Ag07 Ag 0.51957(8) 0.19780(4) 0.63404(5) 0.0472(3) Uani 1 1 d . . . . .
Ag08 Ag 0.96572(8) 0.37211(4) 0.87487(5) 0.0470(3) Uani 1 1 d . . . . .
Ag09 Ag 0.57994(9) 0.21270(4) 0.74350(5) 0.0450(3) Uani 1 1 d . . . . .
Ag0A Ag 0.67003(9) 0.26485(4) 0.63166(5) 0.0484(3) Uani 1 1 d . . . . .
Ag0B Ag 0.66622(9) 0.44604(4) 0.71305(5) 0.0494(3) Uani 1 1 d . . . . .
Ag0C Ag 1.02141(9) 0.28027(4) 0.89394(5) 0.0501(4) Uani 1 1 d . . . . .
Ag0D Ag 0.81166(10) 0.30836(4) 0.86835(5) 0.0516(4) Uani 1 1 d . . . . .
Ag0E Ag 0.82190(9) 0.12591(4) 0.79525(6) 0.0534(4) Uani 1 1 d . . . . .
Ag0F Ag 0.96329(10) 0.25404(4) 0.78457(5) 0.0529(4) Uani 1 1 d . . . . .
Ag0G Ag 0.95548(10) 0.18314(5) 0.86248(5) 0.0538(4) Uani 1 1 d . . . . .
Ag0H Ag 0.71934(11) 0.36000(5) 0.66141(5) 0.0562(4) Uani 1 1 d . . . . .
Ag0I Ag 0.52429(10) 0.31739(5) 0.71786(6) 0.0621(4) Uani 1 1 d . . . . .
Ag0J Ag 0.46236(11) 0.28728(5) 0.60557(6) 0.0652(4) Uani 1 1 d . . . . .
Ag0K Ag 0.53104(12) 0.39912(6) 0.63285(6) 0.0721(5) Uani 1 1 d . . . . .
S00L S 0.6813(3) 0.18477(12) 0.63935(14) 0.0353(9) Uani 1 1 d . . . . .
S00M S 0.8015(3) 0.38776(13) 0.86093(14) 0.0368(9) Uani 1 1 d . . . . .
S00N S 0.6649(3) 0.15267(14) 0.79061(16) 0.0431(10) Uani 1 1 d D . . . .
S00O S 1.0250(2) 0.32386(13) 0.81759(15) 0.0361(9) Uani 1 1 d . . . . .
S00P S 0.5426(3) 0.39459(13) 0.72373(15) 0.0380(9) Uani 1 1 d . . . . .
S00Q S 0.9388(3) 0.17644(13) 0.77184(16) 0.0431(10) Uani 1 1 d . . . . .
S00R S 0.5909(3) 0.33339(14) 0.59874(15) 0.0438(10) Uani 1 1 d . . . . .
S00S S 0.8178(3) 0.41521(14) 0.70854(15) 0.0420(10) Uani 1 1 d D . . . .
S00T S 0.4581(3) 0.24969(14) 0.68604(17) 0.0453(10) Uani 1 1 d . . . . .
S00U S 0.8812(3) 0.24019(15) 0.90073(16) 0.0491(11) Uani 1 1 d . . . . .
O00V O 0.9957(8) 0.4503(4) 0.8507(4) 0.052(3) Uani 1 1 d . . . . .
O00W O 0.6877(9) 0.0580(4) 0.6961(5) 0.066(4) Uani 1 1 d . . . . .
O00X O 0.9989(9) 0.1230(4) 0.9065(5) 0.070(4) Uani 1 1 d . . . . .
O00Y O 0.6779(8) 0.4997(4) 0.7799(5) 0.065(4) Uani 1 1 d . . . . .
O010 O 0.8241(9) 0.5130(4) 0.7984(5) 0.068(4) Uani 1 1 d . . . . .
O011 O 1.0308(10) 0.3759(5) 0.9574(5) 0.072(4) Uani 1 1 d . . . . .
O012 O 0.4930(9) 0.1223(4) 0.6522(5) 0.067(4) Uani 1 1 d . . . . .
F013 F 0.7845(11) 0.5951(4) 0.8163(7) 0.125(5) Uani 1 1 d . . . . .
F014 F 0.6455(9) 0.5843(5) 0.7830(7) 0.128(6) Uani 1 1 d . . . . .
F015 F 0.7383(10) 0.5868(5) 0.7386(6) 0.109(5) Uani 1 1 d . . . . .
C016 C 0.4494(10) 0.4237(6) 0.7410(7) 0.046(4) Uani 1 1 d . . . . .
C017 C 0.7058(12) 0.1569(5) 0.5845(6) 0.042(3) Uani 1 1 d . . . . .
O018 O 0.8833(10) 0.0837(5) 0.8668(7) 0.102(5) Uani 1 1 d . . . . .
C019 C 0.7749(11) 0.4168(5) 0.9146(5) 0.037(3) Uani 1 1 d . . . . .
F01A F 0.7225(12) -0.0238(7) 0.6823(8) 0.064(6) Uiso 0.5 1 d D . P A 1
O01B O 1.0811(10) 0.3096(5) 0.9709(5) 0.079(4) Uani 1 1 d . . . . .
F01C F 0.5956(15) 0.5738(5) 0.6076(7) 0.162(8) Uani 1 1 d D . . B 1
O01D O 0.4309(10) 0.1831(5) 0.5581(5) 0.082(4) Uani 1 1 d . . . . .
O01E O 0.6207(11) 0.5041(4) 0.6615(6) 0.081(4) Uani 1 1 d . . . . .
F01H F 0.9855(11) 0.2455(6) 0.6184(6) 0.130(6) Uani 1 1 d . . . . .
C01I C 0.8366(12) 0.4575(6) 0.9262(6) 0.050(4) Uani 1 1 d . . . . .
H01A H 0.897402 0.448950 0.928580 0.075 Uiso 1 1 calc R U . . .
H01B H 0.831457 0.470026 0.956675 0.075 Uiso 1 1 calc R U . . .
H01C H 0.818906 0.478403 0.900313 0.075 Uiso 1 1 calc R U . . .
F01J F 1.0728(11) 0.0493(6) 0.9488(8) 0.156(7) Uani 1 1 d . . . . .
C01K C 1.0314(11) 0.1439(6) 0.7544(8) 0.058(4) Uani 1 1 d . . . . .
C01L C 0.7466(12) 0.5238(6) 0.7892(7) 0.050(4) Uani 1 1 d . . . . .
C01M C 0.6050(10) 0.1198(5) 0.8220(6) 0.056(5) Uiso 1 1 d D . . . .
F01N F 0.9464(15) 0.0469(6) 0.9659(7) 0.154(7) Uani 1 1 d . . . . .
C01O C 0.6768(11) 0.4301(6) 0.8989(7) 0.054(4) Uani 1 1 d . . . . .
H01D H 0.667853 0.448437 0.870512 0.081 Uiso 1 1 calc R U . . .
H01E H 0.660563 0.445535 0.925217 0.081 Uiso 1 1 calc R U . . .
H01F H 0.640341 0.404576 0.891182 0.081 Uiso 1 1 calc R U . . .
F01P F 0.9665(13) 0.0126(5) 0.9065(7) 0.130(5) Uani 1 1 d . . . . .
C01Q C 0.8794(11) 0.4445(6) 0.6772(6) 0.067(6) Uiso 1 1 d D . . . .
C01R C 0.7645(12) 0.0460(5) 0.7154(8) 0.057(5) Uani 1 1 d D . . . .
N01S N 0.4050(10) 0.0640(5) 0.6206(7) 0.063(4) Uani 1 1 d . . . . .
C01U C 1.1413(10) 0.3383(6) 0.8160(7) 0.047(4) Uani 1 1 d . . . . .
N01V N 1.0596(12) 0.5028(6) 0.9043(6) 0.070(4) Uani 1 1 d . . . . .
C01W C 0.7961(14) 0.3858(6) 0.9584(7) 0.064(5) Uani 1 1 d . . . . .
H01G H 0.759584 0.360322 0.950909 0.096 Uiso 1 1 calc R U . . .
H01H H 0.783989 0.399985 0.986633 0.096 Uiso 1 1 calc R U . . .
H01I H 0.857955 0.377745 0.965192 0.096 Uiso 1 1 calc R U . . .
N01X N 0.5905(14) -0.0435(7) 0.5409(7) 0.084(5) Uani 1 1 d . . . . .
F01Y F 1.0371(10) 0.2780(10) 0.6827(6) 0.199(11) Uani 1 1 d . . . . .
C01Z C 0.3646(12) 0.4001(7) 0.7185(9) 0.078(7) Uani 1 1 d . . . . .
H01J H 0.365771 0.390839 0.685986 0.117 Uiso 1 1 calc R U . . .
H01K H 0.314652 0.419162 0.716869 0.117 Uiso 1 1 calc R U . . .
H01L H 0.358979 0.375252 0.738176 0.117 Uiso 1 1 calc R U . . .
O020 O 0.5736(14) 0.4649(6) 0.5950(6) 0.111(6) Uani 1 1 d . . . . .
F022 F 1.0255(14) 0.3520(7) 1.0593(6) 0.154(7) Uani 1 1 d . . . . .
C023 C 0.7868(9) 0.0031(5) 0.7083(6) 0.071(6) Uiso 1 1 d D . . . .
C024 C 0.7306(14) 0.5721(7) 0.7816(9) 0.071(4) Uani 1 1 d . . . . .
C025 C 1.0104(13) 0.4869(6) 0.8652(7) 0.059(5) Uani 1 1 d . . . . .
H025 H 0.979625 0.507729 0.843657 0.070 Uiso 1 1 calc R U . . .
C026 C 0.4689(14) 0.0331(6) 0.6444(9) 0.079(7) Uani 1 1 d . . . . .
H02A H 0.449804 0.020541 0.671555 0.119 Uiso 1 1 calc R U . . .
H02B H 0.525577 0.047121 0.656247 0.119 Uiso 1 1 calc R U . . .
H02C H 0.474671 0.010637 0.621625 0.119 Uiso 1 1 calc R U . . .
O027 O 0.8216(11) 0.2868(8) 0.6137(7) 0.125(8) Uani 1 1 d . . . . .
C028 C 0.5945(17) 0.4989(8) 0.6181(9) 0.079(6) Uani 1 1 d D . . . .
O029 O 0.6539(17) 0.0111(6) 0.5057(7) 0.134(8) Uani 1 1 d . . . . .
C02A C 0.5986(14) 0.3448(6) 0.5348(7) 0.058(4) Uani 1 1 d . . . . .
C02B C 0.3147(13) 0.0500(7) 0.5924(8) 0.076(6) Uani 1 1 d . . . . .
H02D H 0.320614 0.026238 0.571274 0.114 Uiso 1 1 calc R U . . .
H02E H 0.285377 0.073827 0.573006 0.114 Uiso 1 1 calc R U . . .
H02F H 0.279894 0.040929 0.614836 0.114 Uiso 1 1 calc R U . . .
F02D F 1.1171(14) 0.3954(7) 1.0485(6) 0.154(7) Uani 1 1 d . . . . .
O02E O 0.8236(9) 0.0672(5) 0.7431(8) 0.127(7) Uani 1 1 d . . . . .
F02F F 0.9923(14) 0.3114(7) 0.6160(9) 0.169(8) Uani 1 1 d . . . . .
F02G F 0.8017(16) -0.0224(8) 0.7507(7) 0.086(7) Uiso 0.5 1 d D . P A 1
C02H C 0.4431(14) 0.4675(7) 0.7209(10) 0.091(7) Uani 1 1 d . . . . .
H02G H 0.497721 0.482784 0.734219 0.137 Uiso 1 1 calc R U . . .
H02H H 0.394303 0.482479 0.729477 0.137 Uiso 1 1 calc R U . . .
H02I H 0.432970 0.466010 0.685854 0.137 Uiso 1 1 calc R U . . .
C02I C 1.1101(13) 0.1750(7) 0.7592(10) 0.093(8) Uani 1 1 d . . . . .
H02J H 1.120625 0.189694 0.790180 0.140 Uiso 1 1 calc R U . . .
H02K H 1.096756 0.195907 0.733065 0.140 Uiso 1 1 calc R U . . .
H02L H 1.162464 0.158871 0.757193 0.140 Uiso 1 1 calc R U . . .
C02J C 0.8755(17) 0.2254(7) 0.9634(7) 0.072(5) Uani 1 1 d . . . . .
C02L C 0.8031(13) 0.1611(8) 0.5885(8) 0.079(7) Uani 1 1 d . . . . .
H02M H 0.817055 0.190802 0.582837 0.119 Uiso 1 1 calc R U . . .
H02N H 0.819874 0.142877 0.564418 0.119 Uiso 1 1 calc R U . . .
H02O H 0.835289 0.152478 0.620703 0.119 Uiso 1 1 calc R U . . .
C02M C 0.9848(19) 0.0497(9) 0.9313(11) 0.094(5) Uani 1 1 d . . . . .
O02N O 0.8752(12) 0.2774(8) 0.6931(7) 0.125(8) Uani 1 1 d . . . . .
O02O O 1.1293(13) 0.2137(6) 0.8996(7) 0.113(7) Uani 1 1 d . . . . .
C02P C 0.612(2) 0.3009(7) 0.5106(8) 0.097(8) Uani 1 1 d . . . . .
H02P H 0.621224 0.306016 0.478357 0.145 Uiso 1 1 calc R U . . .
H02Q H 0.560776 0.282893 0.508362 0.145 Uiso 1 1 calc R U . . .
H02R H 0.664059 0.286514 0.530257 0.145 Uiso 1 1 calc R U . . .
C02Q C 0.9521(13) 0.0879(7) 0.8956(9) 0.070(5) Uani 1 1 d . . . . .
C02R C 0.4214(13) 0.1059(6) 0.6249(8) 0.062(5) Uani 1 1 d . . . . .
H02S H 0.378674 0.124779 0.607077 0.074 Uiso 1 1 calc R U . . .
C02S C 0.830(2) 0.1837(8) 0.9629(9) 0.101(8) Uani 1 1 d . . . . .
H02T H 0.766749 0.188218 0.955160 0.151 Uiso 1 1 calc R U . . .
H02U H 0.848663 0.170326 0.994649 0.151 Uiso 1 1 calc R U . . .
H02V H 0.845403 0.165125 0.938654 0.151 Uiso 1 1 calc R U . . .
O02T O 0.3880(11) 0.2505(6) 0.5331(6) 0.090(5) Uani 1 1 d . . . . .
C02U C 0.3428(11) 0.2379(7) 0.6926(8) 0.063(5) Uani 1 1 d . . . . .
C02V C 0.682(2) 0.1113(6) 0.5882(9) 0.103(9) Uani 1 1 d . . . . .
H02W H 0.697377 0.102535 0.621994 0.154 Uiso 1 1 calc R U . . .
H02X H 0.713276 0.093740 0.569689 0.154 Uiso 1 1 calc R U . . .
H02Y H 0.618516 0.107838 0.575348 0.154 Uiso 1 1 calc R U . . .
C02W C 0.9758(15) 0.2790(10) 0.6435(9) 0.083(5) Uani 1 1 d . . . . .
C02Y C 0.635(2) -0.0080(9) 0.5411(11) 0.104(9) Uani 1 1 d . . . . .
H02 H 0.656498 0.004942 0.571636 0.124 Uiso 1 1 calc R U . . .
C02Z C 1.0477(17) 0.1048(8) 0.7874(12) 0.114(9) Uani 1 1 d . . . . .
H02Z H 1.071713 0.081731 0.771422 0.170 Uiso 1 1 calc R U . . .
HA H 0.992418 0.095587 0.794219 0.170 Uiso 1 1 calc R U . . .
HB H 1.089443 0.112123 0.817570 0.170 Uiso 1 1 calc R U . . .
F030 F 0.4952(19) 0.5403(7) 0.5579(10) 0.259(12) Uani 1 1 d D . . C 1
C031 C 0.8829(13) 0.2836(7) 0.6512(8) 0.061(5) Uani 1 1 d . . . . .
F032 F 0.2879(19) 0.2200(8) 0.4485(10) 0.107(10) Uiso 0.5 1 d D . P D 1
C033 C 0.9999(18) 0.1295(11) 0.7020(10) 0.134(11) Uani 1 1 d . . . . .
H03A H 0.983012 0.154389 0.681328 0.200 Uiso 1 1 calc R U . . .
H03B H 0.949304 0.110576 0.698965 0.200 Uiso 1 1 calc R U . . .
H03C H 1.047172 0.114220 0.692303 0.200 Uiso 1 1 calc R U . . .
C034 C 1.1094(16) 0.4702(7) 0.9404(8) 0.090(7) Uani 1 1 d . . . . .
H03D H 1.074089 0.462420 0.963028 0.135 Uiso 1 1 calc R U . . .
H03E H 1.165018 0.482467 0.958075 0.135 Uiso 1 1 calc R U . . .
H03F H 1.120940 0.444698 0.923127 0.135 Uiso 1 1 calc R U . . .
C035 C 1.0672(14) 0.3454(9) 0.9821(8) 0.071(5) Uani 1 1 d . . . . .
F037 F 0.3914(14) 0.1719(8) 0.4574(8) 0.075(7) Uiso 0.5 1 d D . P D 1
F038 F 0.2794(16) 0.1621(8) 0.4923(10) 0.082(8) Uiso 0.5 1 d D . P D 1
N039 N 0.2987(18) 0.4803(9) 0.5580(9) 0.127(9) Uani 1 1 d . . . . .
C03A C 0.4645(16) 0.4212(11) 0.7958(8) 0.116(10) Uani 1 1 d . . . . .
H03G H 0.472618 0.391378 0.806042 0.174 Uiso 1 1 calc R U . . .
H03H H 0.413743 0.432962 0.805551 0.174 Uiso 1 1 calc R U . . .
H03I H 0.516925 0.437497 0.810896 0.174 Uiso 1 1 calc R U . . .
F03B F 1.1560(17) 0.3331(9) 1.0622(6) 0.206(10) Uani 1 1 d . . . . .
C03C C 0.552(3) -0.0653(12) 0.4941(12) 0.166(15) Uani 1 1 d . . . . .
H3 H 0.519021 -0.044583 0.471053 0.249 Uiso 1 1 calc R U . . .
HC H 0.511734 -0.087865 0.499263 0.249 Uiso 1 1 calc R U . . .
HD H 0.598393 -0.077795 0.481249 0.249 Uiso 1 1 calc R U . . .
O03E O 0.3843(14) 0.4259(8) 0.5958(7) 0.141(8) Uani 1 1 d . . . . .
C03F C 0.816(2) 0.4777(11) 0.6388(12) 0.051(9) Uiso 0.5 1 d D . P E 1
H03J H 0.785866 0.496944 0.656543 0.076 Uiso 0.5 1 calc R U P E 1
H03K H 0.772441 0.461355 0.615470 0.076 Uiso 0.5 1 calc R U P E 1
H03L H 0.851948 0.494295 0.621944 0.076 Uiso 0.5 1 calc R U P E 1
C C 0.3723(19) 0.4561(9) 0.5658(10) 0.103(8) Uani 1 1 d . . . . .
H H 0.415348 0.461973 0.548458 0.123 Uiso 1 1 calc R U . . .
C03I C 1.1357(16) 0.3635(10) 0.7696(10) 0.115(10) Uani 1 1 d . . . . .
H03M H 1.120573 0.393100 0.774565 0.173 Uiso 1 1 calc R U . . .
H03N H 1.090527 0.350984 0.743635 0.173 Uiso 1 1 calc R U . . .
H03O H 1.192287 0.362436 0.761036 0.173 Uiso 1 1 calc R U . . .
C03K C 0.861(3) 0.2611(8) 0.9913(9) 0.143(13) Uani 1 1 d . . . . .
H03P H 0.904829 0.283022 0.990654 0.214 Uiso 1 1 calc R U . . .
H03Q H 0.865170 0.252146 1.024528 0.214 Uiso 1 1 calc R U . . .
H03R H 0.802274 0.272712 0.977722 0.214 Uiso 1 1 calc R U . . .
C03L C 0.6521(19) 0.1801(9) 0.5399(8) 0.108(9) Uani 1 1 d . . . . .
H03S H 0.589905 0.178943 0.539917 0.162 Uiso 1 1 calc R U . . .
H03T H 0.661362 0.166359 0.510831 0.162 Uiso 1 1 calc R U . . .
H03U H 0.670955 0.209889 0.540610 0.162 Uiso 1 1 calc R U . . .
C03M C 1.1817(15) 0.3645(9) 0.8572(10) 0.108(9) Uani 1 1 d . . . . .
H03V H 1.242941 0.369893 0.857077 0.162 Uiso 1 1 calc R U . . .
H03W H 1.178932 0.349647 0.886933 0.162 Uiso 1 1 calc R U . . .
H03X H 1.150305 0.391613 0.855477 0.162 Uiso 1 1 calc R U . . .
C03N C 1.071(2) 0.5462(8) 0.9186(11) 0.120(10) Uani 1 1 d . . . . .
H03Y H 1.043667 0.564547 0.891443 0.180 Uiso 1 1 calc R U . . .
HE H 1.133221 0.552770 0.929111 0.180 Uiso 1 1 calc R U . . .
HF H 1.042658 0.551277 0.945263 0.180 Uiso 1 1 calc R U . . .
C03O C 0.6728(18) 0.3723(8) 0.5354(8) 0.096(7) Uani 1 1 d . . . . .
H03Z H 0.726276 0.355182 0.540795 0.144 Uiso 1 1 calc R U . . .
HG H 0.678163 0.393281 0.561224 0.144 Uiso 1 1 calc R U . . .
HH H 0.664057 0.387059 0.504421 0.144 Uiso 1 1 calc R U . . .
C03Q C 0.3924(13) 0.2109(9) 0.5316(9) 0.074(6) Uani 1 1 d D . . . .
F03R F 0.627(2) 0.5357(5) 0.5528(8) 0.229(12) Uani 1 1 d D . . F 1
C03S C 0.5796(18) -0.0638(10) 0.5869(10) 0.118(10) Uani 1 1 d . . . . .
H4 H 0.625888 -0.053706 0.613878 0.177 Uiso 1 1 calc R U . . .
HI H 0.583451 -0.094800 0.584331 0.177 Uiso 1 1 calc R U . . .
HJ H 0.522362 -0.056089 0.592281 0.177 Uiso 1 1 calc R U . . .
C03T C 1.091(2) 0.3583(11) 1.0382(10) 0.104(6) Uani 1 1 d . . . . .
C03U C 0.955(2) 0.4739(11) 0.7131(11) 0.049(9) Uiso 0.5 1 d D . P E 1
H03 H 0.992073 0.487498 0.694190 0.073 Uiso 0.5 1 calc R U P E 1
HK H 0.991821 0.455717 0.737815 0.073 Uiso 0.5 1 calc R U P E 1
HL H 0.927157 0.495757 0.728590 0.073 Uiso 0.5 1 calc R U P E 1
C03V C 0.350(2) 0.2161(16) 0.7401(14) 0.200(17) Uani 1 1 d . . . . .
H1 H 0.389469 0.191497 0.742342 0.300 Uiso 1 1 calc R U . . .
HM H 0.292494 0.206577 0.742723 0.300 Uiso 1 1 calc R U . . .
HN H 0.374483 0.236042 0.766224 0.300 Uiso 1 1 calc R U . . .
C040 C 1.1953(18) 0.2985(9) 0.8142(13) 0.126(10) Uani 1 1 d . . . . .
H04A H 1.182693 0.287669 0.781155 0.189 Uiso 1 1 calc R U . . .
H04B H 1.180327 0.276813 0.835432 0.189 Uiso 1 1 calc R U . . .
H04C H 1.257622 0.305474 0.824776 0.189 Uiso 1 1 calc R U . . .
C042 C 0.5138(19) 0.3670(11) 0.5108(9) 0.124(10) Uani 1 1 d . . . . .
H04D H 0.517396 0.377408 0.479099 0.186 Uiso 1 1 calc R U . . .
H04E H 0.504117 0.391074 0.530726 0.186 Uiso 1 1 calc R U . . .
H04F H 0.465021 0.346923 0.507195 0.186 Uiso 1 1 calc R U . . .
C044 C 0.971(2) 0.2090(10) 0.9900(11) 0.129(10) Uani 1 1 d . . . . .
H04G H 0.985758 0.183699 0.973479 0.194 Uiso 1 1 calc R U . . .
H04H H 0.972153 0.201771 1.023436 0.194 Uiso 1 1 calc R U . . .
H04I H 1.014091 0.231429 0.989404 0.194 Uiso 1 1 calc R U . . .
C21 C 0.278(2) 0.5160(9) 0.5209(12) 0.145(13) Uani 1 1 d . . . . .
H21A H 0.332571 0.529304 0.517617 0.218 Uiso 1 1 calc R U . . .
H21B H 0.241086 0.537358 0.531354 0.218 Uiso 1 1 calc R U . . .
H21C H 0.246887 0.504244 0.489779 0.218 Uiso 1 1 calc R U . . .
C22 C 0.2973(19) 0.2767(11) 0.6954(17) 0.190(17) Uani 1 1 d . . . . .
H22A H 0.336588 0.296783 0.716315 0.285 Uiso 1 1 calc R U . . .
H22B H 0.246537 0.271081 0.708757 0.285 Uiso 1 1 calc R U . . .
H22C H 0.277553 0.289023 0.663209 0.285 Uiso 1 1 calc R U . . .
C32 C 0.305(2) 0.2054(13) 0.6602(14) 0.209(18) Uani 1 1 d . . . . .
H32A H 0.282888 0.217625 0.628071 0.314 Uiso 1 1 calc R U . . .
H32B H 0.256399 0.192388 0.671032 0.314 Uiso 1 1 calc R U . . .
H32C H 0.349127 0.183789 0.658982 0.314 Uiso 1 1 calc R U . . .
C37 C 0.227(2) 0.4760(16) 0.5871(17) 0.23(3) Uani 1 1 d . . . . .
H37A H 0.217320 0.445895 0.592921 0.350 Uiso 1 1 calc R U . . .
H37B H 0.172113 0.488695 0.568729 0.350 Uiso 1 1 calc R U . . .
H37C H 0.246006 0.490861 0.617946 0.350 Uiso 1 1 calc R U . . .
C26 C 0.5785(15) 0.5341(6) 0.5866(7) 0.141(8) Uani 1 1 d D . . . .
C43 C 0.671(3) 0.0790(12) 0.8494(17) 0.111(19) Uiso 0.5 1 d D . P G 1
H43A H 0.710782 0.089481 0.879013 0.167 Uiso 0.5 1 calc R U P G 1
H43B H 0.706010 0.068332 0.827615 0.167 Uiso 0.5 1 calc R U P G 1
H43C H 0.635242 0.055925 0.857222 0.167 Uiso 0.5 1 calc R U P G 1
C83 C 0.569(4) 0.145(2) 0.8667(16) 0.18(3) Uiso 0.5 1 d D . P G 1
H83A H 0.597845 0.132762 0.897892 0.272 Uiso 0.5 1 calc R U P G 1
H83B H 0.505415 0.141350 0.861250 0.272 Uiso 0.5 1 calc R U P G 1
H83C H 0.582686 0.175426 0.866508 0.272 Uiso 0.5 1 calc R U P G 1
C86 C 0.5169(19) 0.0974(12) 0.7836(12) 0.065(11) Uiso 0.5 1 d D . P G 1
H86A H 0.487067 0.078279 0.801503 0.097 Uiso 0.5 1 calc R U P G 1
H86B H 0.536452 0.081289 0.758802 0.097 Uiso 0.5 1 calc R U P G 1
H86C H 0.476377 0.119850 0.768352 0.097 Uiso 0.5 1 calc R U P G 1
F110 F 0.8628(12) -0.0037(8) 0.6945(9) 0.071(7) Uiso 0.5 1 d D . P A 1
C28 C 0.933(2) 0.4154(12) 0.6447(14) 0.066(11) Uiso 0.5 1 d D . P E 1
H28A H 0.973900 0.433628 0.632739 0.099 Uiso 0.5 1 calc R U P E 1
H28B H 0.891271 0.402622 0.617378 0.099 Uiso 0.5 1 calc R U P E 1
H28C H 0.966021 0.392783 0.664797 0.099 Uiso 0.5 1 calc R U P E 1
F22 F 0.519(2) 0.2607(9) 0.9096(11) 0.117(11) Uiso 0.5 1 d D . P H 1
F23 F 0.4427(18) 0.2920(13) 0.8436(11) 0.136(13) Uiso 0.5 1 d D . P H 1
C24 C 0.5899(10) 0.2843(6) 0.8489(6) 0.037(4) Uiso 1 1 d D . . . .
F35 F 0.532(2) 0.3297(8) 0.8988(12) 0.119(11) Uiso 0.5 1 d D . P H 1
C107 C 0.5249(12) 0.2902(6) 0.8750(7) 0.092(8) Uiso 1 1 d D . . . .
C1 C 0.3408(13) 0.1943(6) 0.4859(7) 0.146(13) Uiso 1 1 d D . . . .
O8 O 0.6834(14) 0.3032(7) 0.7179(8) 0.128(7) Uiso 1 1 d . . . . .
C9 C 0.7419(8) 0.2864(4) 0.7508(5) 0.023(3) Uiso 1 1 d . . . . .
O65 O 0.7983(14) 0.3047(7) 0.7796(8) 0.127(7) Uiso 1 1 d . . . . .
O2 O 0.7297(11) 0.2466(6) 0.7536(6) 0.098(5) Uiso 1 1 d . . . . .
F01B F 0.775(2) -0.0053(11) 0.6585(7) 0.133(12) Uiso 0.5 1 d D . P A 2
F02H F 0.7397(16) -0.0299(7) 0.7200(10) 0.091(8) Uiso 0.5 1 d D . P A 2
F1 F 0.8740(11) -0.0085(8) 0.7228(10) 0.079(7) Uiso 0.5 1 d D . P A 2
C86A C 0.5015(19) 0.1406(14) 0.8149(16) 0.098(16) Uiso 0.5 1 d D . P G 2
H86D H 0.466330 0.121495 0.829868 0.146 Uiso 0.5 1 calc R U P G 2
H86E H 0.473861 0.143463 0.780600 0.146 Uiso 0.5 1 calc R U P G 2
H86F H 0.505250 0.168569 0.830355 0.146 Uiso 0.5 1 calc R U P G 2
C83A C 0.650(3) 0.1189(13) 0.8821(9) 0.073(12) Uiso 0.5 1 d D . P G 2
H83D H 0.634232 0.145061 0.896729 0.110 Uiso 0.5 1 calc R U P G 2
H83E H 0.713772 0.117005 0.887837 0.110 Uiso 0.5 1 calc R U P G 2
H83F H 0.627789 0.094252 0.896423 0.110 Uiso 0.5 1 calc R U P G 2
C43A C 0.592(3) 0.0691(10) 0.8001(17) 0.12(2) Uiso 0.5 1 d D . P G 2
H43D H 0.649220 0.054633 0.807630 0.177 Uiso 0.5 1 calc R U P G 2
H43E H 0.569383 0.069943 0.765139 0.177 Uiso 0.5 1 calc R U P G 2
H43F H 0.551497 0.053704 0.814896 0.177 Uiso 0.5 1 calc R U P G 2
C28A C 0.9868(19) 0.4341(19) 0.688(2) 0.13(2) Uiso 0.5 1 d D . P E 2
H28D H 1.017770 0.459614 0.681166 0.191 Uiso 0.5 1 calc R U P E 2
H28E H 0.996529 0.410901 0.666760 0.191 Uiso 0.5 1 calc R U P E 2
H28F H 1.008793 0.425734 0.721427 0.191 Uiso 0.5 1 calc R U P E 2
C2 C 0.873(5) 0.4971(10) 0.685(4) 0.22(4) Uiso 0.5 1 d D . P E 2
H2A H 0.856591 0.511096 0.653432 0.335 Uiso 0.5 1 calc R U P E 2
H2B H 0.929812 0.507887 0.702830 0.335 Uiso 0.5 1 calc R U P E 2
H2C H 0.828574 0.503169 0.702903 0.335 Uiso 0.5 1 calc R U P E 2
C03G C 0.836(3) 0.4501(18) 0.6183(10) 0.097(16) Uiso 0.5 1 d D . P E 2
H2 H 0.775085 0.459365 0.613099 0.146 Uiso 0.5 1 calc R U P E 2
HO H 0.838487 0.422880 0.602060 0.146 Uiso 0.5 1 calc R U P E 2
HP H 0.869446 0.471506 0.605211 0.146 Uiso 0.5 1 calc R U P E 2
O49A O 0.582(5) 0.305(2) 0.8046(16) 0.24(3) Uiso 0.5 1 d D . P I 2
O41 O 0.599(3) 0.2592(14) 0.8306(15) 0.113(12) Uiso 0.5 1 d . . P I .
O68 O 0.632(3) 0.3081(17) 0.837(2) 0.143(16) Uiso 0.5 1 d . . P I .
F22A F 0.482(3) 0.2518(9) 0.8787(18) 0.19(2) Uiso 0.5 1 d D . P H 2
F23A F 0.455(2) 0.3183(11) 0.8592(13) 0.131(12) Uiso 0.5 1 d D . P H 2
F35A F 0.554(3) 0.3003(15) 0.9239(10) 0.177(17) Uiso 0.5 1 d D . P H 2
F0 F 0.373(3) 0.1999(15) 0.4431(14) 0.22(2) Uiso 0.5 1 d D . P D 2
F2 F 0.2590(19) 0.2177(10) 0.4712(15) 0.134(14) Uiso 0.5 1 d D . P D 2
F3 F 0.309(2) 0.1513(7) 0.4807(14) 0.130(14) Uiso 0.5 1 d D . P D 2
O22 O 0.659(3) 0.2660(16) 0.8755(18) 0.146(16) Uiso 0.5 1 d . . P I .

loop_
_atom_site_aniso_label
_atom_site_aniso_U_11
_atom_site_aniso_U_22
_atom_site_aniso_U_33
_atom_site_aniso_U_23
_atom_site_aniso_U_13
_atom_site_aniso_U_12
Ag01 0.0545(8) 0.0383(7) 0.0379(7) 0.0018(5) 0.0104(6) 0.0004(6)
Ag02 0.0393(7) 0.0491(8) 0.0374(7) 0.0030(6) 0.0073(5) 0.0007(6)
Ag03 0.0513(7) 0.0373(7) 0.0476(8) 0.0039(6) 0.0171(6) 0.0037(6)
Ag04 0.0406(7) 0.0480(8) 0.0415(7) 0.0054(6) 0.0110(6) 0.0025(6)
Ag05 0.0544(8) 0.0401(7) 0.0468(8) -0.0012(6) 0.0127(6) -0.0044(6)
Ag06 0.0409(7) 0.0492(8) 0.0454(8) -0.0032(6) 0.0140(6) 0.0004(6)
Ag07 0.0408(7) 0.0470(8) 0.0529(8) -0.0065(6) 0.0095(6) -0.0004(6)
Ag08 0.0423(7) 0.0433(7) 0.0548(8) -0.0072(6) 0.0103(6) 0.0042(6)
Ag09 0.0442(7) 0.0438(7) 0.0485(8) -0.0009(6) 0.0138(6) -0.0006(6)
Ag0A 0.0575(8) 0.0302(7) 0.0528(8) 0.0025(6) 0.0040(7) 0.0053(6)
Ag0B 0.0510(8) 0.0457(8) 0.0532(8) 0.0129(6) 0.0158(6) 0.0014(6)
Ag0C 0.0578(8) 0.0437(8) 0.0494(8) 0.0033(6) 0.0140(7) -0.0018(6)
Ag0D 0.0640(9) 0.0414(8) 0.0508(8) -0.0024(6) 0.0167(7) 0.0016(7)
Ag0E 0.0446(7) 0.0399(8) 0.0742(10) -0.0080(7) 0.0111(7) -0.0011(6)
Ag0F 0.0700(9) 0.0385(7) 0.0524(9) -0.0098(6) 0.0191(7) -0.0110(7)
Ag0G 0.0626(9) 0.0437(8) 0.0541(9) -0.0029(6) 0.0118(7) -0.0010(7)
Ag0H 0.0761(10) 0.0448(8) 0.0454(8) -0.0004(6) 0.0096(7) -0.0118(7)
Ag0I 0.0567(9) 0.0397(8) 0.0927(12) -0.0152(8) 0.0236(8) -0.0045(7)
Ag0J 0.0590(9) 0.0624(10) 0.0690(11) 0.0141(8) 0.0052(8) -0.0001(8)
Ag0K 0.0897(12) 0.0778(12) 0.0461(9) -0.0045(8) 0.0107(8) 0.0378(9)
S00L 0.045(2) 0.0289(19) 0.036(2) -0.0023(16) 0.0171(18) -0.0011(17)
S00M 0.045(2) 0.038(2) 0.029(2) -0.0015(16) 0.0107(17) 0.0027(18)
S00N 0.042(2) 0.044(2) 0.046(3) 0.0031(19) 0.0141(19) -0.0047(19)
S00O 0.0330(19) 0.034(2) 0.042(2) -0.0031(17) 0.0099(17) -0.0033(16)
S00P 0.034(2) 0.038(2) 0.044(2) 0.0028(18) 0.0119(18) 0.0062(17)
S00Q 0.038(2) 0.038(2) 0.054(3) -0.0108(19) 0.0121(19) 0.0028(18)
S00R 0.057(3) 0.039(2) 0.034(2) 0.0083(18) 0.0085(19) 0.012(2)
S00S 0.044(2) 0.041(2) 0.041(2) 0.0099(19) 0.0112(19) -0.0043(18)
S00T 0.030(2) 0.043(2) 0.064(3) -0.009(2) 0.0138(19) -0.0035(18)
S00U 0.067(3) 0.043(2) 0.041(3) -0.0004(19) 0.018(2) -0.008(2)
O00V 0.058(7) 0.044(6) 0.053(7) -0.006(5) 0.015(6) -0.011(5)
O00W 0.062(7) 0.049(8) 0.085(10) -0.006(7) 0.015(6) 0.009(6)
O00X 0.074(9) 0.058(8) 0.076(10) -0.001(7) 0.011(7) 0.006(6)
O00Y 0.053(6) 0.066(8) 0.084(9) -0.015(7) 0.030(7) -0.020(6)
O010 0.057(6) 0.050(8) 0.095(11) -0.003(7) 0.012(7) -0.010(5)
O011 0.074(9) 0.079(9) 0.058(8) -0.013(6) 0.005(7) 0.003(7)
O012 0.064(7) 0.028(6) 0.100(10) -0.012(6) -0.001(7) -0.003(5)
F013 0.133(11) 0.050(8) 0.189(12) -0.035(9) 0.034(10) -0.015(8)
F014 0.081(7) 0.087(10) 0.244(19) 0.059(11) 0.093(10) 0.025(7)
F015 0.116(11) 0.087(10) 0.145(10) 0.052(8) 0.075(9) 0.002(8)
C016 0.034(7) 0.048(8) 0.058(9) -0.012(7) 0.013(7) 0.006(6)
C017 0.065(8) 0.029(7) 0.030(8) -0.011(6) 0.011(7) -0.003(7)
O018 0.061(8) 0.070(10) 0.165(13) 0.049(10) 0.012(8) -0.022(7)
C019 0.057(8) 0.036(7) 0.023(7) -0.009(5) 0.019(6) 0.013(6)
O01B 0.075(10) 0.084(9) 0.062(9) -0.007(7) -0.014(7) -0.001(8)
F01C 0.31(2) 0.072(8) 0.134(14) 0.045(8) 0.122(14) 0.066(12)
O01D 0.077(10) 0.095(10) 0.060(9) -0.015(7) -0.011(7) 0.009(8)
O01E 0.125(13) 0.052(8) 0.076(8) 0.039(7) 0.039(9) 0.031(8)
F01H 0.111(12) 0.148(12) 0.137(13) -0.035(10) 0.043(10) 0.037(10)
C01I 0.069(10) 0.050(9) 0.030(9) 0.002(7) 0.010(8) 0.001(7)
F01J 0.105(9) 0.101(12) 0.24(2) 0.089(12) -0.002(10) 0.015(9)
C01K 0.033(8) 0.050(9) 0.091(12) -0.021(8) 0.016(8) -0.004(7)
C01L 0.054(6) 0.049(7) 0.047(10) 0.000(7) 0.015(7) -0.012(5)
F01N 0.225(18) 0.123(14) 0.148(14) 0.054(10) 0.109(15) 0.050(14)
C01O 0.054(8) 0.055(11) 0.054(11) 0.001(9) 0.020(8) 0.013(7)
F01P 0.170(15) 0.067(8) 0.155(14) 0.015(8) 0.040(11) 0.025(9)
C01R 0.050(7) 0.027(8) 0.094(14) -0.012(8) 0.016(7) -0.005(6)
N01S 0.051(8) 0.041(7) 0.095(12) -0.021(7) 0.010(7) -0.004(5)
C01U 0.028(8) 0.052(9) 0.061(10) 0.003(7) 0.009(7) -0.013(6)
N01V 0.084(11) 0.065(9) 0.059(9) -0.016(6) 0.017(7) -0.026(8)
C01W 0.095(14) 0.046(10) 0.047(10) 0.010(8) 0.007(10) 0.009(9)
N01X 0.096(14) 0.082(12) 0.077(11) 0.015(9) 0.024(10) -0.006(10)
F01Y 0.066(8) 0.44(3) 0.087(10) -0.056(12) 0.010(7) -0.019(15)
C01Z 0.042(9) 0.081(13) 0.115(17) -0.042(13) 0.026(9) 0.000(8)
O020 0.167(15) 0.089(10) 0.074(10) 0.022(8) 0.024(11) 0.049(10)
F022 0.180(15) 0.21(2) 0.072(10) -0.041(12) 0.034(10) -0.048(13)
C024 0.060(9) 0.052(8) 0.112(11) 0.019(8) 0.044(9) -0.006(6)
C025 0.063(11) 0.048(8) 0.063(10) -0.009(7) 0.012(8) -0.010(8)
C026 0.071(12) 0.050(10) 0.106(17) -0.018(10) -0.001(11) 0.010(9)
O027 0.065(9) 0.19(2) 0.111(11) 0.058(14) 0.009(8) 0.005(12)
C028 0.105(15) 0.073(9) 0.073(9) 0.033(7) 0.047(10) 0.041(11)
O029 0.24(2) 0.076(12) 0.116(15) 0.007(10) 0.106(16) -0.001(13)
C02A 0.094(11) 0.045(9) 0.045(10) 0.010(7) 0.038(9) 0.014(8)
C02B 0.059(10) 0.067(13) 0.098(17) -0.019(12) 0.010(9) -0.015(9)
F02D 0.186(17) 0.159(13) 0.095(12) -0.054(10) -0.010(11) -0.058(12)
O02E 0.046(8) 0.080(11) 0.234(17) -0.092(13) -0.008(9) 0.014(7)
F02F 0.163(16) 0.160(13) 0.232(19) 0.018(14) 0.138(15) -0.041(13)
C02H 0.063(13) 0.051(10) 0.17(2) 0.013(12) 0.054(15) 0.031(9)
C02I 0.060(11) 0.072(13) 0.17(2) -0.043(14) 0.066(14) -0.016(10)
C02J 0.121(15) 0.078(11) 0.028(10) 0.001(8) 0.037(9) -0.017(10)
C02L 0.068(9) 0.114(18) 0.063(13) -0.056(13) 0.028(9) -0.011(10)
C02M 0.097(11) 0.079(10) 0.111(15) 0.019(8) 0.036(10) 0.013(11)
O02N 0.097(12) 0.20(2) 0.094(10) 0.025(13) 0.058(9) -0.008(14)
O02O 0.123(15) 0.083(12) 0.144(17) -0.060(12) 0.054(13) -0.033(11)
C02P 0.19(3) 0.066(12) 0.053(14) -0.016(10) 0.056(16) 0.002(13)
C02Q 0.046(8) 0.064(8) 0.112(13) 0.007(8) 0.041(8) 0.003(7)
C02R 0.066(10) 0.039(7) 0.078(13) -0.016(8) 0.010(8) -0.006(7)
C02S 0.16(2) 0.077(13) 0.089(18) 0.010(13) 0.070(16) -0.012(14)
O02T 0.092(11) 0.098(10) 0.071(10) 0.021(9) 0.003(9) -0.007(9)
C02U 0.035(9) 0.070(12) 0.090(13) -0.033(9) 0.029(9) -0.011(7)
C02V 0.19(2) 0.036(8) 0.111(18) -0.045(10) 0.092(18) -0.037(11)
C02W 0.059(8) 0.134(13) 0.064(11) -0.029(9) 0.030(7) -0.034(11)
C02Y 0.14(2) 0.088(15) 0.093(17) 0.001(12) 0.051(16) -0.026(14)
C02Z 0.091(18) 0.072(15) 0.19(2) 0.032(15) 0.057(18) 0.025(13)
F030 0.31(2) 0.155(19) 0.26(3) 0.143(19) -0.035(17) 0.042(18)
C031 0.052(8) 0.067(13) 0.069(9) -0.007(10) 0.023(6) -0.018(8)
C033 0.090(18) 0.19(3) 0.112(14) -0.081(16) 0.013(14) 0.011(18)
C034 0.105(17) 0.074(13) 0.070(13) -0.015(10) -0.018(11) -0.044(11)
C035 0.059(12) 0.086(10) 0.057(8) -0.010(7) -0.007(8) -0.008(9)
N039 0.132(18) 0.13(2) 0.099(17) 0.024(13) -0.004(13) 0.073(16)
C03A 0.084(16) 0.20(3) 0.058(9) -0.015(12) 0.013(10) 0.062(18)
F03B 0.238(19) 0.26(2) 0.077(11) -0.015(14) -0.049(12) 0.102(19)
C03C 0.21(4) 0.16(3) 0.111(17) -0.035(19) 0.00(2) -0.02(3)
O03E 0.119(13) 0.19(2) 0.106(15) 0.062(14) 0.005(12) 0.069(13)
C 0.114(17) 0.102(18) 0.077(17) 0.005(12) -0.008(13) 0.044(14)
C03I 0.069(15) 0.17(3) 0.110(14) 0.071(16) 0.025(13) -0.035(15)
C03K 0.31(4) 0.079(14) 0.063(16) 0.021(11) 0.10(2) 0.048(18)
C03L 0.146(19) 0.13(2) 0.040(11) 0.008(12) 0.012(12) 0.066(18)
C03M 0.057(13) 0.14(2) 0.117(15) -0.062(15) 0.006(12) -0.035(14)
C03N 0.14(3) 0.070(11) 0.13(2) -0.040(12) -0.001(19) -0.031(13)
C03O 0.137(15) 0.105(16) 0.057(14) 0.010(12) 0.045(13) -0.031(14)
C03Q 0.040(10) 0.100(11) 0.071(14) 0.000(9) -0.009(9) -0.015(9)
F03R 0.49(3) 0.086(12) 0.189(19) 0.083(12) 0.23(2) 0.108(19)
C03S 0.096(19) 0.15(3) 0.110(16) 0.040(16) 0.035(15) -0.034(19)
C03T 0.118(16) 0.124(15) 0.051(9) -0.010(10) -0.017(9) -0.009(11)
C03V 0.073(19) 0.36(5) 0.17(2) 0.11(2) 0.038(19) -0.04(2)
C040 0.086(18) 0.094(16) 0.21(3) -0.011(15) 0.07(2) 0.031(13)
C042 0.134(15) 0.19(3) 0.056(15) 0.050(17) 0.029(14) 0.076(17)
C044 0.148(17) 0.12(2) 0.11(2) 0.041(19) 0.012(16) 0.004(15)
C21 0.18(3) 0.10(2) 0.14(3) 0.032(17) 0.01(2) 0.07(2)
C22 0.079(19) 0.12(2) 0.40(5) -0.02(2) 0.11(3) 0.033(16)
C32 0.12(2) 0.29(4) 0.25(3) -0.22(3) 0.11(2) -0.14(2)
C37 0.13(3) 0.30(6) 0.28(5) 0.16(4) 0.06(3) 0.11(3)
C26 0.27(2) 0.096(10) 0.066(14) 0.043(9) 0.058(12) 0.065(16)

loop_
_atom_type_symbol
_atom_type_description
_atom_type_scat_dispersion_real
_atom_type_scat_dispersion_imag
_atom_type_scat_source
C C 0.0033 0.0016 'International Tables Vol C Tables 4.2.6.8 and 6.1.1.4'
H H 0.0000 0.0000 'International Tables Vol C Tables 4.2.6.8 and 6.1.1.4'
Ag Ag -0.8971 1.1015 'International Tables Vol C Tables 4.2.6.8 and 6.1.1.4'
Cu Cu 0.3201 1.2651 'International Tables Vol C Tables 4.2.6.8 and 6.1.1.4'
F F 0.0171 0.0103 'International Tables Vol C Tables 4.2.6.8 and 6.1.1.4'
N N 0.0061 0.0033 'International Tables Vol C Tables 4.2.6.8 and 6.1.1.4'
O O 0.0106 0.0060 'International Tables Vol C Tables 4.2.6.8 and 6.1.1.4'
S S 0.1246 0.1234 'International Tables Vol C Tables 4.2.6.8 and 6.1.1.4'

loop_
_geom_angle_atom_site_label_1
_geom_angle_atom_site_label_2
_geom_angle_atom_site_label_3
_geom_angle
_geom_angle_site_symmetry_1
_geom_angle_site_symmetry_3
_geom_angle_publ_flag
O010 Ag01 S00M 125.2(4) . . ?
O010 Ag01 S00S 107.2(4) . . ?
S00M Ag01 S00S 121.96(14) . . ?
O010 Ag01 O00V 85.3(4) . . ?
S00M Ag01 O00V 90.9(3) . . ?
S00S Ag01 O00V 118.4(3) . . ?
O010 Ag01 Ag04 150.8(4) . . ?
S00M Ag01 Ag04 83.39(10) . . ?
S00S Ag01 Ag04 51.64(10) . . ?
O00V Ag01 Ag04 89.0(3) . . ?
O010 Ag01 Ag0B 82.7(3) . . ?
S00M Ag01 Ag0B 107.73(11) . . ?
S00S Ag01 Ag0B 52.69(10) . . ?
O00V Ag01 Ag0B 161.3(3) . . ?
Ag04 Ag01 Ag0B 94.49(5) . . ?
O010 Ag01 Ag02 122.1(3) . . ?
S00M Ag01 Ag02 50.52(10) . . ?
S00S Ag01 Ag02 82.78(10) . . ?
O00V Ag01 Ag02 140.4(3) . . ?
Ag04 Ag01 Ag02 78.94(5) . . ?
Ag0B Ag01 Ag02 58.22(4) . . ?
O010 Ag01 Ag08 130.5(4) . . ?
S00M Ag01 Ag08 49.33(10) . . ?
S00S Ag01 Ag08 112.64(11) . . ?
O00V Ag01 Ag08 50.4(3) . . ?
Ag04 Ag01 Ag08 61.35(4) . . ?
Ag0B Ag01 Ag08 145.59(5) . . ?
Ag02 Ag01 Ag08 91.43(5) . . ?
S00M Ag02 S00P 160.55(15) . . ?
S00M Ag02 Ag0B 112.02(11) . . ?
S00P Ag02 Ag0B 54.38(10) . . ?
S00M Ag02 Ag01 52.24(10) . . ?
S00P Ag02 Ag01 115.07(11) . . ?
Ag0B Ag02 Ag01 60.86(4) . . ?
S00M Ag02 Ag0I 152.27(11) . . ?
S00P Ag02 Ag0I 46.87(10) . . ?
Ag0B Ag02 Ag0I 92.55(5) . . ?
Ag01 Ag02 Ag0I 144.88(6) . . ?
O00W Ag03 S00N 112.9(4) . . ?
O00W Ag03 S00L 120.3(4) . . ?
S00N Ag03 S00L 121.38(14) . . ?
O00W Ag03 O012 93.3(4) . . ?
S00N Ag03 O012 112.6(3) . . ?
S00L Ag03 O012 87.8(3) . . ?
O00W Ag03 Ag06 117.3(3) . . ?
S00N Ag03 Ag06 84.96(10) . . ?
S00L Ag03 Ag06 50.34(10) . . ?
O012 Ag03 Ag06 136.1(3) . . ?
O00W Ag03 Ag09 157.9(4) . . ?
S00N Ag03 Ag09 50.37(10) . . ?
S00L Ag03 Ag09 81.44(9) . . ?
O012 Ag03 Ag09 82.9(3) . . ?
Ag06 Ag03 Ag09 78.66(5) . . ?
O00W Ag03 Ag0E 83.4(3) . . ?
S00N Ag03 Ag0E 51.30(10) . . ?
S00L Ag03 Ag0E 111.79(10) . . ?
O012 Ag03 Ag0E 159.0(3) . . ?
Ag06 Ag03 Ag0E 61.77(4) . . ?
Ag09 Ag03 Ag0E 92.30(5) . . ?
O00W Ag03 Ag07 133.4(4) . . ?
S00N Ag03 Ag07 106.37(11) . . ?
S00L Ag03 Ag07 49.03(9) . . ?
O012 Ag03 Ag07 47.6(3) . . ?
Ag06 Ag03 Ag07 89.56(5) . . ?
Ag09 Ag03 Ag07 56.58(4) . . ?
Ag0E Ag03 Ag07 142.51(5) . . ?
O65 Ag04 S00S 110.6(5) . . ?
O65 Ag04 S00O 90.6(5) . . ?
S00S Ag04 S00O 156.25(15) . . ?
O65 Ag04 Ag01 100.5(5) . . ?
S00S Ag04 Ag01 54.94(11) . . ?
S00O Ag04 Ag01 112.31(11) . . ?
O65 Ag04 Ag08 85.3(5) . . ?
S00S Ag04 Ag08 118.45(12) . . ?
S00O Ag04 Ag08 50.73(10) . . ?
Ag01 Ag04 Ag08 63.90(4) . . ?
O65 Ag04 Ag0F 59.2(5) . . ?
S00S Ag04 Ag0F 154.85(12) . . ?
S00O Ag04 Ag0F 46.74(10) . . ?
Ag01 Ag04 Ag0F 145.05(6) . . ?
Ag08 Ag04 Ag0F 84.98(4) . . ?
S00N Ag05 S00U 156.12(16) . . ?
S00N Ag05 O2 82.9(4) . . ?
S00U Ag05 O2 115.8(4) . . ?
S00N Ag05 Ag0G 110.62(11) . . ?
S00U Ag05 Ag0G 51.89(12) . . ?
O2 Ag05 Ag0G 106.0(4) . . ?
S00N Ag05 Ag0E 52.67(11) . . ?
S00U Ag05 Ag0E 109.42(12) . . ?
O2 Ag05 Ag0E 91.1(4) . . ?
Ag0G Ag05 Ag0E 58.39(4) . . ?
S00N Ag05 Ag0D 155.03(12) . . ?
S00U Ag05 Ag0D 48.75(11) . . ?
O2 Ag05 Ag0D 79.0(4) . . ?
Ag0G Ag05 Ag0D 90.94(5) . . ?
Ag0E Ag05 Ag0D 144.01(6) . . ?
S00N Ag05 Ag09 47.56(11) . . ?
S00U Ag05 Ag09 156.32(12) . . ?
O2 Ag05 Ag09 48.0(4) . . ?
Ag0G Ag05 Ag09 140.98(6) . . ?
Ag0E Ag05 Ag09 89.80(5) . . ?
Ag0D Ag05 Ag09 107.61(5) . . ?
S00Q Ag06 S00L 158.93(15) . . ?
S00Q Ag06 O2 101.2(4) . . ?
S00L Ag06 O2 95.2(4) . . ?
S00Q Ag06 Ag03 112.46(12) . . ?
S00L Ag06 Ag03 54.28(10) . . ?
O2 Ag06 Ag03 89.1(4) . . ?
S00Q Ag06 Ag0E 52.65(11) . . ?
S00L Ag06 Ag0E 114.98(10) . . ?
O2 Ag06 Ag0E 89.6(4) . . ?
Ag03 Ag06 Ag0E 61.04(4) . . ?
S00Q Ag06 Ag0F 46.58(10) . . ?
S00L Ag06 Ag0F 153.77(11) . . ?
O2 Ag06 Ag0F 71.8(4) . . ?
Ag03 Ag06 Ag0F 144.29(6) . . ?
Ag0E Ag06 Ag0F 88.24(5) . . ?
O01D Ag07 O012 85.0(5) . . ?
O01D Ag07 S00L 113.0(4) . . ?
O012 Ag07 S00L 92.8(3) . . ?
O01D Ag07 S00T 116.4(4) . . ?
O012 Ag07 S00T 112.5(4) . . ?
S00L Ag07 S00T 125.51(14) . . ?
O01D Ag07 Ag0J 81.9(4) . . ?
O012 Ag07 Ag0J 153.6(3) . . ?
S00L Ag07 Ag0J 113.40(10) . . ?
S00T Ag07 Ag0J 55.18(12) . . ?
O01D Ag07 Ag09 161.3(4) . . ?
O012 Ag07 Ag09 87.7(3) . . ?
S00L Ag07 Ag09 84.41(10) . . ?
S00T Ag07 Ag09 51.50(11) . . ?
Ag0J Ag07 Ag09 97.65(6) . . ?
O01D Ag07 Ag0A 113.2(4) . . ?
O012 Ag07 Ag0A 143.1(3) . . ?
S00L Ag07 Ag0A 50.94(9) . . ?
S00T Ag07 Ag0A 88.65(10) . . ?
Ag0J Ag07 Ag0A 63.30(5) . . ?
Ag09 Ag07 Ag0A 82.58(5) . . ?
O01D Ag07 Ag03 126.0(4) . . ?
O012 Ag07 Ag03 51.8(3) . . ?
S00L Ag07 Ag03 50.69(9) . . ?
S00T Ag07 Ag03 109.99(12) . . ?
Ag0J Ag07 Ag03 150.42(6) . . ?
Ag09 Ag07 Ag03 59.47(4) . . ?
Ag0A Ag07 Ag03 93.31(5) . . ?
O011 Ag08 S00M 109.2(4) . . ?
O011 Ag08 S00O 122.5(4) . . ?
S00M Ag08 S00O 121.30(13) . . ?
O011 Ag08 O00V 98.9(5) . . ?
S00M Ag08 O00V 91.0(3) . . ?
S00O Ag08 O00V 105.6(3) . . ?
O011 Ag08 Ag0C 80.2(4) . . ?
S00M Ag08 Ag0C 116.61(11) . . ?
S00O Ag08 Ag0C 54.44(10) . . ?
O00V Ag08 Ag0C 151.3(3) . . ?
O011 Ag08 Ag0D 103.9(4) . . ?
S00M Ag08 Ag0D 51.24(10) . . ?
S00O Ag08 Ag0D 88.72(10) . . ?
O00V Ag08 Ag0D 140.6(3) . . ?
Ag0C Ag08 Ag0D 65.50(5) . . ?
O011 Ag08 Ag04 171.2(4) . . ?
S00M Ag08 Ag04 78.86(9) . . ?
S00O Ag08 Ag04 48.74(10) . . ?
O00V Ag08 Ag04 84.3(3) . . ?
Ag0C Ag08 Ag04 93.05(5) . . ?
Ag0D Ag08 Ag04 78.05(5) . . ?
O011 Ag08 Ag01 133.3(4) . . ?
S00M Ag08 Ag01 49.26(9) . . ?
S00O Ag08 Ag01 101.56(10) . . ?
O00V Ag08 Ag01 50.5(3) . . ?
Ag0C Ag08 Ag01 144.56(6) . . ?
Ag0D Ag08 Ag01 91.02(5) . . ?
Ag04 Ag08 Ag01 54.74(4) . . ?
S00T Ag09 S00N 158.55(15) . . ?
S00T Ag09 O2 115.2(4) . . ?
S00N Ag09 O2 83.9(4) . . ?
S00T Ag09 Ag07 53.08(11) . . ?
S00N Ag09 Ag07 115.27(12) . . ?
O2 Ag09 Ag07 103.4(4) . . ?
S00T Ag09 Ag03 115.94(12) . . ?
S00N Ag09 Ag03 51.98(11) . . ?
O2 Ag09 Ag03 87.9(4) . . ?
Ag07 Ag09 Ag03 63.96(4) . . ?
S00T Ag09 Ag05 153.38(12) . . ?
S00N Ag09 Ag05 47.34(11) . . ?
O2 Ag09 Ag05 49.5(4) . . ?
Ag07 Ag09 Ag05 142.81(6) . . ?
Ag03 Ag09 Ag05 87.37(5) . . ?
S00T Ag09 Ag0I 45.34(11) . . ?
S00N Ag09 Ag0I 155.43(12) . . ?
O2 Ag09 Ag0I 78.7(4) . . ?
Ag07 Ag09 Ag0I 85.84(5) . . ?
Ag03 Ag09 Ag0I 143.19(6) . . ?
Ag05 Ag09 Ag0I 108.25(5) . . ?
S00L Ag0A S00R 152.81(15) . . ?
S00L Ag0A O027 103.2(5) . . ?
S00R Ag0A O027 95.2(5) . . ?
S00L Ag0A Ag0H 155.81(11) . . ?
S00R Ag0A Ag0H 50.72(11) . . ?
O027 Ag0A Ag0H 68.4(5) . . ?
S00L Ag0A Ag07 51.38(10) . . ?
S00R Ag0A Ag07 105.48(12) . . ?
O027 Ag0A Ag07 152.3(5) . . ?
Ag0H Ag0A Ag07 139.31(6) . . ?
S00L Ag0A Ag0J 106.34(11) . . ?
S00R Ag0A Ag0J 50.00(11) . . ?
O027 Ag0A Ag0J 143.3(4) . . ?
Ag0H Ag0A Ag0J 91.46(5) . . ?
Ag07 Ag0A Ag0J 55.70(4) . . ?
O01E Ag0B O00Y 85.1(5) . . ?
O01E Ag0B S00P 115.6(4) . . ?
O00Y Ag0B S00P 104.3(3) . . ?
O01E Ag0B S00S 113.8(4) . . ?
O00Y Ag0B S00S 112.6(3) . . ?
S00P Ag0B S00S 119.54(14) . . ?
O01E Ag0B Ag02 161.7(4) . . ?
O00Y Ag0B Ag02 86.1(3) . . ?
S00P Ag0B Ag02 51.65(10) . . ?
S00S Ag0B Ag02 84.39(10) . . ?
O01E Ag0B Ag0K 81.5(4) . . ?
O00Y Ag0B Ag0K 142.3(3) . . ?
S00P Ag0B Ag0K 52.60(10) . . ?
S00S Ag0B Ag0K 105.09(11) . . ?
Ag02 Ag0B Ag0K 95.97(6) . . ?
O01E Ag0B Ag01 128.2(5) . . ?
O00Y Ag0B Ag01 64.9(3) . . ?
S00P Ag0B Ag01 112.41(10) . . ?
S00S Ag0B Ag01 52.48(10) . . ?
Ag02 Ag0B Ag01 60.92(4) . . ?
Ag0K Ag0B Ag01 146.57(6) . . ?
O01E Ag0B Ag0H 115.4(4) . . ?
O00Y Ag0B Ag0H 155.6(3) . . ?
S00P Ag0B Ag0H 79.55(10) . . ?
S00S Ag0B Ag0H 48.50(10) . . ?
Ag02 Ag0B Ag0H 77.48(5) . . ?
Ag0K Ag0B Ag0H 58.60(5) . . ?
Ag01 Ag0B Ag0H 91.16(5) . . ?
O01B Ag0C S00U 106.0(4) . . ?
O01B Ag0C S00O 119.7(4) . . ?
S00U Ag0C S00O 120.74(14) . . ?
O01B Ag0C Ag08 80.2(4) . . ?
S00U Ag0C Ag08 105.22(12) . . ?
S00O Ag0C Ag08 53.66(9) . . ?
O01B Ag0C Ag0F 169.3(4) . . ?
S00U Ag0C Ag0F 84.08(11) . . ?
S00O Ag0C Ag0F 50.25(9) . . ?
Ag08 Ag0C Ag0F 93.85(5) . . ?
O01B Ag0C Ag0G 130.3(4) . . ?
S00U Ag0C Ag0G 49.32(11) . . ?
S00O Ag0C Ag0G 109.23(10) . . ?
Ag08 Ag0C Ag0G 141.14(6) . . ?
Ag0F Ag0C Ag0G 59.10(4) . . ?
O01B Ag0C Ag0D 104.7(4) . . ?
S00U Ag0C Ag0D 47.68(11) . . ?
S00O Ag0C Ag0D 83.90(10) . . ?
Ag08 Ag0C Ag0D 58.52(4) . . ?
Ag0F Ag0C Ag0D 79.23(5) . . ?
Ag0G Ag0C Ag0D 87.39(5) . . ?
S00U Ag0D O65 105.2(5) . . ?
S00U Ag0D S00M 154.76(16) . . ?
O65 Ag0D S00M 88.4(5) . . ?
S00U Ag0D Ag08 105.38(12) . . ?
O65 Ag0D Ag08 88.1(5) . . ?
S00M Ag0D Ag08 52.99(10) . . ?
S00U Ag0D Ag05 49.28(11) . . ?
O65 Ag0D Ag05 74.1(5) . . ?
S00M Ag0D Ag05 155.63(11) . . ?
Ag08 Ag0D Ag05 140.33(6) . . ?
S00U Ag0D Ag0C 50.39(12) . . ?
O65 Ag0D Ag0C 92.9(5) . . ?
S00M Ag0D Ag0C 108.86(11) . . ?
Ag08 Ag0D Ag0C 55.98(4) . . ?
Ag05 Ag0D Ag0C 89.20(5) . . ?
O02E Ag0E O018 92.5(7) . . ?
O02E Ag0E S00N 112.0(4) . . ?
O018 Ag0E S00N 113.7(4) . . ?
O02E Ag0E S00Q 101.2(5) . . ?
O018 Ag0E S00Q 112.4(4) . . ?
S00N Ag0E S00Q 120.51(14) . . ?
O02E Ag0E Ag0G 137.7(4) . . ?
O018 Ag0E Ag0G 73.6(4) . . ?
S00N Ag0E Ag0G 110.17(11) . . ?
S00Q Ag0E Ag0G 52.51(10) . . ?
O02E Ag0E Ag05 159.9(4) . . ?
O018 Ag0E Ag05 103.5(5) . . ?
S00N Ag0E Ag05 50.37(11) . . ?
S00Q Ag0E Ag05 84.05(10) . . ?
Ag0G Ag0E Ag05 60.23(5) . . ?
O02E Ag0E Ag03 69.5(4) . . ?
O018 Ag0E Ag03 141.9(4) . . ?
S00N Ag0E Ag03 50.89(10) . . ?
S00Q Ag0E Ag03 104.12(11) . . ?
Ag0G Ag0E Ag03 141.61(6) . . ?
Ag05 Ag0E Ag03 90.45(5) . . ?
O02E Ag0E Ag06 92.6(6) . . ?
O018 Ag0E Ag06 160.4(3) . . ?
S00N Ag0E Ag06 81.69(10) . . ?
S00Q Ag0E Ag06 47.98(10) . . ?
Ag0G Ag0E Ag06 90.04(5) . . ?
Ag05 Ag0E Ag06 76.46(5) . . ?
Ag03 Ag0E Ag06 57.19(4) . . ?
S00Q Ag0F S00O 162.43(16) . . ?
S00Q Ag0F Ag0C 113.61(12) . . ?
S00O Ag0F Ag0C 53.07(10) . . ?
S00Q Ag0F Ag0G 51.91(11) . . ?
S00O Ag0F Ag0G 115.35(11) . . ?
Ag0C Ag0F Ag0G 62.41(5) . . ?
S00Q Ag0F Ag06 46.10(11) . . ?
S00O Ag0F Ag06 151.40(11) . . ?
Ag0C Ag0F Ag06 140.31(6) . . ?
Ag0G Ag0F Ag06 85.54(5) . . ?
S00Q Ag0F Ag04 150.75(12) . . ?
S00O Ag0F Ag04 46.73(10) . . ?
Ag0C Ag0F Ag04 88.11(5) . . ?
Ag0G Ag0F Ag04 139.32(6) . . ?
Ag06 Ag0F Ag04 104.68(5) . . ?
O00X Ag0G S00U 117.1(4) . . ?
O00X Ag0G S00Q 116.0(4) . . ?
S00U Ag0G S00Q 123.54(15) . . ?
O00X Ag0G Ag0E 86.1(4) . . ?
S00U Ag0G Ag0E 111.67(12) . . ?
S00Q Ag0G Ag0E 54.95(10) . . ?
O00X Ag0G Ag05 120.0(4) . . ?
S00U Ag0G Ag05 51.17(12) . . ?
S00Q Ag0G Ag05 86.10(10) . . ?
Ag0E Ag0G Ag05 61.38(5) . . ?
O00X Ag0G Ag0F 155.7(4) . . ?
S00U Ag0G Ag0F 84.60(11) . . ?
S00Q Ag0G Ag0F 49.91(10) . . ?
Ag0E Ag0G Ag0F 96.09(6) . . ?
Ag05 Ag0G Ag0F 81.42(5) . . ?
O00X Ag0G Ag0C 125.8(4) . . ?
S00U Ag0G Ag0C 50.90(11) . . ?
S00Q Ag0G Ag0C 107.75(11) . . ?
Ag0E Ag0G Ag0C 147.31(6) . . ?
Ag05 Ag0G Ag0C 92.47(5) . . ?
Ag0F Ag0G Ag0C 58.48(4) . . ?
S00S Ag0H S00R 155.47(15) . . ?
S00S Ag0H O8 110.2(5) . . ?
S00R Ag0H O8 87.6(5) . . ?
S00S Ag0H Ag0K 107.13(12) . . ?
S00R Ag0H Ag0K 52.59(11) . . ?
O8 Ag0H Ag0K 95.8(5) . . ?
S00S Ag0H Ag0A 152.31(12) . . ?
S00R Ag0H Ag0A 52.10(10) . . ?
O8 Ag0H Ag0A 55.4(5) . . ?
Ag0K Ag0H Ag0A 98.36(6) . . ?
S00S Ag0H Ag0B 51.40(11) . . ?
S00R Ag0H Ag0B 110.42(12) . . ?
O8 Ag0H Ag0B 99.9(5) . . ?
Ag0K Ag0H Ag0B 57.84(5) . . ?
Ag0A Ag0H Ag0B 146.04(6) . . ?
S00P Ag0I S00T 157.13(17) . . ?
S00P Ag0I O49A 94.6(19) . . ?
S00T Ag0I O49A 104.9(19) . . ?
S00P Ag0I O8 94.3(5) . . ?
S00T Ag0I O8 100.3(5) . . ?
O49A Ag0I O8 81(2) . . ?
S00P Ag0I Ag0J 110.95(12) . . ?
S00T Ag0I Ag0J 51.80(12) . . ?
O49A Ag0I Ag0J 153.7(19) . . ?
O8 Ag0I Ag0J 90.7(5) . . ?
S00P Ag0I Ag02 48.56(10) . . ?
S00T Ag0I Ag02 154.29(13) . . ?
O49A Ag0I Ag02 54.9(19) . . ?
O8 Ag0I Ag02 63.7(5) . . ?
Ag0J Ag0I Ag02 141.40(6) . . ?
S00P Ag0I Ag09 156.23(12) . . ?
S00T Ag0I Ag09 46.49(11) . . ?
O49A Ag0I Ag09 67.5(19) . . ?
O8 Ag0I Ag09 68.3(5) . . ?
Ag0J Ag0I Ag09 86.21(5) . . ?
Ag02 Ag0I Ag09 107.81(6) . . ?
O02T Ag0J S00R 116.0(4) . . ?
O02T Ag0J S00T 115.7(4) . . ?
S00R Ag0J S00T 121.15(15) . . ?
O02T Ag0J Ag07 80.7(4) . . ?
S00R Ag0J Ag07 111.32(11) . . ?
S00T Ag0J Ag07 53.47(10) . . ?
O02T Ag0J Ag0A 110.3(4) . . ?
S00R Ag0J Ag0A 50.56(10) . . ?
S00T Ag0J Ag0A 86.26(10) . . ?
Ag07 Ag0J Ag0A 61.00(5) . . ?
O02T Ag0J Ag0I 162.1(4) . . ?
S00R Ag0J Ag0I 81.61(11) . . ?
S00T Ag0J Ag0I 47.61(10) . . ?
Ag07 Ag0J Ag0I 90.26(6) . . ?
Ag0A Ag0J Ag0I 77.84(5) . . ?
O03E Ag0K O020 81.3(7) . . ?
O03E Ag0K S00R 120.5(6) . . ?
O020 Ag0K S00R 110.0(4) . . ?
O03E Ag0K S00P 106.8(5) . . ?
O020 Ag0K S00P 121.6(5) . . ?
S00R Ag0K S00P 113.47(14) . . ?
O03E Ag0K Ag0B 124.4(6) . . ?
O020 Ag0K Ag0B 73.8(5) . . ?
S00R Ag0K Ag0B 114.60(12) . . ?
S00P Ag0K Ag0B 53.60(10) . . ?
O03E Ag0K Ag0H 169.7(5) . . ?
O020 Ag0K Ag0H 96.0(5) . . ?
S00R Ag0K Ag0H 51.04(11) . . ?
S00P Ag0K Ag0H 83.08(10) . . ?
Ag0B Ag0K Ag0H 63.57(5) . . ?
C017 S00L Ag06 115.6(6) . . ?
C017 S00L Ag0A 114.0(5) . . ?
Ag06 S00L Ag0A 88.36(13) . . ?
C017 S00L Ag07 114.7(6) . . ?
Ag06 S00L Ag07 129.14(16) . . ?
Ag0A S00L Ag07 77.68(12) . . ?
C017 S00L Ag03 111.7(5) . . ?
Ag06 S00L Ag03 75.38(12) . . ?
Ag0A S00L Ag03 134.16(16) . . ?
Ag07 S00L Ag03 80.28(12) . . ?
C019 S00M Ag02 114.4(5) . . ?
C019 S00M Ag0D 115.4(5) . . ?
Ag02 S00M Ag0D 88.07(14) . . ?
C019 S00M Ag01 113.4(5) . . ?
Ag02 S00M Ag01 77.25(12) . . ?
Ag0D S00M Ag01 130.91(17) . . ?
C019 S00M Ag08 111.8(5) . . ?
Ag02 S00M Ag08 133.69(17) . . ?
Ag0D S00M Ag08 75.78(12) . . ?
Ag01 S00M Ag08 81.41(13) . . ?
C01M S00N Ag05 117.6(6) . . ?
C01M S00N Ag09 115.5(6) . . ?
Ag05 S00N Ag09 85.11(14) . . ?
C01M S00N Ag03 114.8(6) . . ?
Ag05 S00N Ag03 127.29(17) . . ?
Ag09 S00N Ag03 77.65(13) . . ?
C01M S00N Ag0E 113.6(6) . . ?
Ag05 S00N Ag0E 76.96(13) . . ?
Ag09 S00N Ag0E 130.70(17) . . ?
Ag03 S00N Ag0E 77.81(13) . . ?
C01U S00O Ag04 119.6(6) . . ?
C01U S00O Ag0F 119.4(6) . . ?
Ag04 S00O Ag0F 86.53(13) . . ?
C01U S00O Ag08 112.0(6) . . ?
Ag04 S00O Ag08 80.53(12) . . ?
Ag0F S00O Ag08 126.49(16) . . ?
C01U S00O Ag0C 111.2(6) . . ?
Ag04 S00O Ag0C 128.20(16) . . ?
Ag0F S00O Ag0C 76.68(12) . . ?
Ag08 S00O Ag0C 71.90(12) . . ?
C016 S00P Ag0I 114.3(6) . . ?
C016 S00P Ag02 116.4(6) . . ?
Ag0I S00P Ag02 84.57(13) . . ?
C016 S00P Ag0K 111.5(6) . . ?
Ag0I S00P Ag0K 90.38(15) . . ?
Ag02 S00P Ag0K 129.43(16) . . ?
C016 S00P Ag0B 112.2(6) . . ?
Ag0I S00P Ag0B 133.46(17) . . ?
Ag02 S00P Ag0B 73.97(12) . . ?
Ag0K S00P Ag0B 73.80(12) . . ?
C01K S00Q Ag06 118.7(7) . . ?
C01K S00Q Ag0F 117.1(6) . . ?
Ag06 S00Q Ag0F 87.32(15) . . ?
C01K S00Q Ag0G 113.8(7) . . ?
Ag06 S00Q Ag0G 126.42(17) . . ?
Ag0F S00Q Ag0G 78.17(13) . . ?
C01K S00Q Ag0E 111.1(6) . . ?
Ag06 S00Q Ag0E 79.37(13) . . ?
Ag0F S00Q Ag0E 130.40(17) . . ?
Ag0G S00Q Ag0E 72.54(13) . . ?
C02A S00R Ag0H 113.7(7) . . ?
C02A S00R Ag0J 114.8(7) . . ?
Ag0H S00R Ag0J 131.17(18) . . ?
C02A S00R Ag0A 112.2(6) . . ?
Ag0H S00R Ag0A 77.18(13) . . ?
Ag0J S00R Ag0A 79.44(13) . . ?
C02A S00R Ag0K 109.2(6) . . ?
Ag0H S00R Ag0K 76.37(14) . . ?
Ag0J S00R Ag0K 93.41(16) . . ?
Ag0A S00R Ag0K 137.03(18) . . ?
C01Q S00S Ag04 114.3(6) . . ?
C01Q S00S Ag0H 116.1(6) . . ?
Ag04 S00S Ag0H 88.39(15) . . ?
C01Q S00S Ag01 114.5(6) . . ?
Ag04 S00S Ag01 73.43(12) . . ?
Ag0H S00S Ag01 129.30(17) . . ?
C01Q S00S Ag0B 117.4(6) . . ?
Ag04 S00S Ag0B 126.83(17) . . ?
Ag0H S00S Ag0B 80.10(13) . . ?
Ag01 S00S Ag0B 74.83(13) . . ?
C02U S00T Ag0I 117.6(6) . . ?
C02U S00T Ag09 116.4(8) . . ?
Ag0I S00T Ag09 88.17(15) . . ?
C02U S00T Ag07 115.8(6) . . ?
Ag0I S00T Ag07 125.93(17) . . ?
Ag09 S00T Ag07 75.42(13) . . ?
C02U S00T Ag0J 113.6(8) . . ?
Ag0I S00T Ag0J 80.59(15) . . ?
Ag09 S00T Ag0J 128.09(17) . . ?
Ag07 S00T Ag0J 71.35(13) . . ?
C02J S00U Ag0D 117.0(8) . . ?
C02J S00U Ag05 113.3(8) . . ?
Ag0D S00U Ag05 81.97(16) . . ?
C02J S00U Ag0G 111.8(8) . . ?
Ag0D S00U Ag0G 131.19(19) . . ?
Ag05 S00U Ag0G 76.93(14) . . ?
C02J S00U Ag0C 115.4(8) . . ?
Ag0D S00U Ag0C 81.92(14) . . ?
Ag05 S00U Ag0C 130.92(19) . . ?
Ag0G S00U Ag0C 79.78(15) . . ?
C025 O00V Ag08 145.1(13) . . ?
C025 O00V Ag01 114.1(13) . . ?
Ag08 O00V Ag01 79.1(3) . . ?
C01R O00W Ag03 116.8(11) . . ?
C02Q O00X Ag0G 118.9(14) . . ?
C01L O00Y Ag0B 116.9(11) . . ?
C01L O010 Ag01 110.5(12) . . ?
C035 O011 Ag08 124.2(14) . . ?
C02R O012 Ag07 114.5(12) . . ?
C02R O012 Ag03 161.2(12) . . ?
Ag07 O012 Ag03 80.6(4) . . ?
C02H C016 C03A 115(2) . . ?
C02H C016 C01Z 108.3(18) . . ?
C03A C016 C01Z 108.3(19) . . ?
C02H C016 S00P 109.3(13) . . ?
C03A C016 S00P 107.6(13) . . ?
C01Z C016 S00P 108.0(12) . . ?
C02V C017 C02L 110.4(18) . . ?
C02V C017 C03L 115(2) . . ?
C02L C017 C03L 111.5(18) . . ?
C02V C017 S00L 106.0(12) . . ?
C02L C017 S00L 107.2(11) . . ?
C03L C017 S00L 106.6(13) . . ?
C02Q O018 Ag0E 128.8(15) . . ?
C01O C019 C01W 113.9(15) . . ?
C01O C019 C01I 111.1(13) . . ?
C01W C019 C01I 109.3(14) . . ?
C01O C019 S00M 106.7(11) . . ?
C01W C019 S00M 107.5(11) . . ?
C01I C019 S00M 108.1(11) . . ?
C035 O01B Ag0C 123.7(15) . . ?
C03Q O01D Ag07 122.3(16) . . ?
C028 O01E Ag0B 120.9(15) . . ?
C019 C01I H01A 109.5 . . ?
C019 C01I H01B 109.5 . . ?
H01A C01I H01B 109.5 . . ?
C019 C01I H01C 109.5 . . ?
H01A C01I H01C 109.5 . . ?
H01B C01I H01C 109.5 . . ?
C033 C01K C02Z 109(2) . . ?
C033 C01K C02I 110(2) . . ?
C02Z C01K C02I 116(2) . . ?
C033 C01K S00Q 108.7(15) . . ?
C02Z C01K S00Q 106.9(15) . . ?
C02I C01K S00Q 106.1(13) . . ?
O010 C01L O00Y 128.2(18) . . ?
O010 C01L C024 114.8(16) . . ?
O00Y C01L C024 116.5(18) . . ?
C83A C01M C43A 110.0(17) . . ?
C86 C01M C83 108.0(18) . . ?
C86 C01M C43 107.4(17) . . ?
C83 C01M C43 106.1(18) . . ?
C83A C01M C86A 106.2(16) . . ?
C43A C01M C86A 106.7(17) . . ?
C83A C01M S00N 112.3(17) . . ?
C86 C01M S00N 111.2(16) . . ?
C43A C01M S00N 113(2) . . ?
C83 C01M S00N 115(3) . . ?
C43 C01M S00N 109(2) . . ?
C86A C01M S00N 108.7(19) . . ?
C019 C01O H01D 109.5 . . ?
C019 C01O H01E 109.4 . . ?
H01D C01O H01E 109.5 . . ?
C019 C01O H01F 109.5 . . ?
H01D C01O H01F 109.5 . . ?
H01E C01O H01F 109.5 . . ?
C03U C01Q C03F 107(2) . . ?
C03U C01Q C28 105(2) . . ?
C03F C01Q C28 106(2) . . ?
C03G C01Q C2 90(4) . . ?
C03G C01Q C28A 111(3) . . ?
C2 C01Q C28A 105(3) . . ?
C03U C01Q S00S 112.6(15) . . ?
C03F C01Q S00S 110.7(16) . . ?
C03G C01Q S00S 116(2) . . ?
C28 C01Q S00S 114.7(18) . . ?
C2 C01Q S00S 113(3) . . ?
C28A C01Q S00S 118(2) . . ?
O02E C01R O00W 127.2(16) . . ?
O02E C01R C023 115.0(17) . . ?
O00W C01R C023 117.6(16) . . ?
C02R N01S C026 121.2(17) . . ?
C02R N01S C02B 117.8(17) . . ?
C026 N01S C02B 120.8(16) . . ?
C03M C01U C040 111(2) . . ?
C03M C01U C03I 110(2) . . ?
C040 C01U C03I 108(2) . . ?
C03M C01U S00O 110.6(15) . . ?
C040 C01U S00O 110.8(15) . . ?
C03I C01U S00O 106.8(13) . . ?
C025 N01V C03N 129(2) . . ?
C025 N01V C034 115.2(17) . . ?
C03N N01V C034 116.1(19) . . ?
C019 C01W H01G 109.5 . . ?
C019 C01W H01H 109.4 . . ?
H01G C01W H01H 109.5 . . ?
C019 C01W H01I 109.5 . . ?
H01G C01W H01I 109.5 . . ?
H01H C01W H01I 109.5 . . ?
C02Y N01X C03C 120(3) . . ?
C02Y N01X C03S 122(2) . . ?
C03C N01X C03S 119(2) . . ?
C016 C01Z H01J 109.4 . . ?
C016 C01Z H01K 109.5 . . ?
H01J C01Z H01K 109.5 . . ?
C016 C01Z H01L 109.5 . . ?
H01J C01Z H01L 109.5 . . ?
H01K C01Z H01L 109.5 . . ?
C028 O020 Ag0K 122.6(15) . . ?
F02H C023 F1 106.6(16) . . ?
F110 C023 F01A 109.0(15) . . ?
F02H C023 F01B 99.1(16) . . ?
F1 C023 F01B 97.7(16) . . ?
F02H C023 C01R 121.4(18) . . ?
F110 C023 C01R 117.0(17) . . ?
F1 C023 C01R 117.8(17) . . ?
F01A C023 C01R 118.8(16) . . ?
F01B C023 C01R 110(2) . . ?
F110 C023 F02G 100.5(15) . . ?
F01A C023 F02G 93.8(14) . . ?
C01R C023 F02G 114.0(18) . . ?
F015 C024 F013 108.1(17) . . ?
F015 C024 F014 103.1(18) . . ?
F013 C024 F014 106(2) . . ?
F015 C024 C01L 114.7(19) . . ?
F013 C024 C01L 111.7(19) . . ?
F014 C024 C01L 112.9(16) . . ?
O00V C025 N01V 133(2) . . ?
O00V C025 H025 113.6 . . ?
N01V C025 H025 113.7 . . ?
N01S C026 H02A 109.5 . . ?
N01S C026 H02B 109.5 . . ?
H02A C026 H02B 109.5 . . ?
N01S C026 H02C 109.4 . . ?
H02A C026 H02C 109.5 . . ?
H02B C026 H02C 109.5 . . ?
C031 O027 Ag0A 110.8(14) . . ?
O01E C028 O020 129(2) . . ?
O01E C028 C26 121(2) . . ?
O020 C028 C26 110(2) . . ?
C03O C02A C042 110(2) . . ?
C03O C02A C02P 109(2) . . ?
C042 C02A C02P 114(2) . . ?
C03O C02A S00R 109.8(15) . . ?
C042 C02A S00R 105.8(14) . . ?
C02P C02A S00R 107.7(13) . . ?
N01S C02B H02D 109.4 . . ?
N01S C02B H02E 109.5 . . ?
H02D C02B H02E 109.5 . . ?
N01S C02B H02F 109.5 . . ?
H02D C02B H02F 109.5 . . ?
H02E C02B H02F 109.5 . . ?
C01R O02E Ag0E 133.6(12) . . ?
C016 C02H H02G 109.5 . . ?
C016 C02H H02H 109.5 . . ?
H02G C02H H02H 109.5 . . ?
C016 C02H H02I 109.4 . . ?
H02G C02H H02I 109.5 . . ?
H02H C02H H02I 109.5 . . ?
C01K C02I H02J 109.4 . . ?
C01K C02I H02K 109.5 . . ?
H02J C02I H02K 109.5 . . ?
C01K C02I H02L 109.5 . . ?
H02J C02I H02L 109.5 . . ?
H02K C02I H02L 109.5 . . ?
C03K C02J C02S 124(2) . . ?
C03K C02J C044 104(2) . . ?
C02S C02J C044 97(2) . . ?
C03K C02J S00U 113.0(17) . . ?
C02S C02J S00U 110.0(15) . . ?
C044 C02J S00U 106.3(17) . . ?
C017 C02L H02M 109.5 . . ?
C017 C02L H02N 109.4 . . ?
H02M C02L H02N 109.5 . . ?
C017 C02L H02O 109.4 . . ?
H02M C02L H02O 109.5 . . ?
H02N C02L H02O 109.5 . . ?
F01N C02M F01J 110(3) . . ?
F01N C02M F01P 105(3) . . ?
F01J C02M F01P 105(2) . . ?
F01N C02M C02Q 114(2) . . ?
F01J C02M C02Q 113(2) . . ?
F01P C02M C02Q 109(2) . . ?
C02A C02P H02P 109.5 . . ?
C02A C02P H02Q 109.5 . . ?
H02P C02P H02Q 109.5 . . ?
C02A C02P H02R 109.4 . . ?
H02P C02P H02R 109.5 . . ?
H02Q C02P H02R 109.5 . . ?
O018 C02Q O00X 128(2) . . ?
O018 C02Q C02M 117(2) . . ?
O00X C02Q C02M 114(2) . . ?
O012 C02R N01S 124.0(19) . . ?
O012 C02R H02S 118.0 . . ?
N01S C02R H02S 118.0 . . ?
C02J C02S H02T 109.5 . . ?
C02J C02S H02U 109.3 . . ?
H02T C02S H02U 109.5 . . ?
C02J C02S H02V 109.6 . . ?
H02T C02S H02V 109.5 . . ?
H02U C02S H02V 109.5 . . ?
C03Q O02T Ag0J 119.1(15) . . ?
C32 C02U C22 121(3) . . ?
C32 C02U C03V 101(3) . . ?
C22 C02U C03V 106(3) . . ?
C32 C02U S00T 109.8(16) . . ?
C22 C02U S00T 110.0(18) . . ?
C03V C02U S00T 107.7(16) . . ?
C017 C02V H02W 109.3 . . ?
C017 C02V H02X 109.5 . . ?
H02W C02V H02X 109.5 . . ?
C017 C02V H02Y 109.6 . . ?
H02W C02V H02Y 109.5 . . ?
H02X C02V H02Y 109.5 . . ?
F01Y C02W F01H 107(3) . . ?
F01Y C02W F02F 108(2) . . ?
F01H C02W F02F 103(2) . . ?
F01Y C02W C031 115(2) . . ?
F01H C02W C031 113(2) . . ?
F02F C02W C031 109(2) . . ?
O029 C02Y N01X 128(3) . . ?
O029 C02Y H02 115.8 . . ?
N01X C02Y H02 115.8 . . ?
C01K C02Z H02Z 109.5 . . ?
C01K C02Z HA 109.4 . . ?
H02Z C02Z HA 109.5 . . ?
C01K C02Z HB 109.5 . . ?
H02Z C02Z HB 109.5 . . ?
HA C02Z HB 109.5 . . ?
O02N C031 O027 127(2) . . ?
O02N C031 C02W 116(2) . . ?
O027 C031 C02W 116(2) . . ?
C01K C033 H03A 109.5 . . ?
C01K C033 H03B 109.4 . . ?
H03A C033 H03B 109.5 . . ?
C01K C033 H03C 109.5 . . ?
H03A C033 H03C 109.5 . . ?
H03B C033 H03C 109.5 . . ?
N01V C034 H03D 109.4 . . ?
N01V C034 H03E 109.5 . . ?
H03D C034 H03E 109.5 . . ?
N01V C034 H03F 109.5 . . ?
H03D C034 H03F 109.5 . . ?
H03E C034 H03F 109.5 . . ?
O01B C035 O011 131(2) . . ?
O01B C035 C03T 119(2) . . ?
O011 C035 C03T 110(2) . . ?
C N039 C21 124(3) . . ?
C N039 C37 124(3) . . ?
C21 N039 C37 112(2) . . ?
C016 C03A H03G 109.5 . . ?
C016 C03A H03H 109.4 . . ?
H03G C03A H03H 109.5 . . ?
C016 C03A H03I 109.4 . . ?
H03G C03A H03I 109.5 . . ?
H03H C03A H03I 109.5 . . ?
N01X C03C H3 109.3 . . ?
N01X C03C HC 109.7 . . ?
H3 C03C HC 109.5 . . ?
N01X C03C HD 109.5 . . ?
H3 C03C HD 109.5 . . ?
HC C03C HD 109.5 . . ?
C O03E Ag0K 122(2) . . ?
C01Q C03F H03J 109.4 . . ?
C01Q C03F H03K 109.8 . . ?
H03J C03F H03K 109.5 . . ?
C01Q C03F H03L 109.3 . . ?
H03J C03F H03L 109.5 . . ?
H03K C03F H03L 109.5 . . ?
O03E C N039 121(3) . . ?
O03E C H 119.6 . . ?
N039 C H 119.4 . . ?
C01U C03I H03M 109.5 . . ?
C01U C03I H03N 109.4 . . ?
H03M C03I H03N 109.5 . . ?
C01U C03I H03O 109.6 . . ?
H03M C03I H03O 109.5 . . ?
H03N C03I H03O 109.5 . . ?
C02J C03K H03P 109.4 . . ?
C02J C03K H03Q 109.4 . . ?
H03P C03K H03Q 109.5 . . ?
C02J C03K H03R 109.6 . . ?
H03P C03K H03R 109.5 . . ?
H03Q C03K H03R 109.5 . . ?
C017 C03L H03S 109.5 . . ?
C017 C03L H03T 109.4 . . ?
H03S C03L H03T 109.5 . . ?
C017 C03L H03U 109.4 . . ?
H03S C03L H03U 109.5 . . ?
H03T C03L H03U 109.5 . . ?
C01U C03M H03V 109.5 . . ?
C01U C03M H03W 109.6 . . ?
H03V C03M H03W 109.5 . . ?
C01U C03M H03X 109.3 . . ?
H03V C03M H03X 109.5 . . ?
H03W C03M H03X 109.5 . . ?
N01V C03N H03Y 109.6 . . ?
N01V C03N HE 109.3 . . ?
H03Y C03N HE 109.5 . . ?
N01V C03N HF 109.4 . . ?
H03Y C03N HF 109.5 . . ?
HE C03N HF 109.5 . . ?
C02A C03O H03Z 109.3 . . ?
C02A C03O HG 109.6 . . ?
H03Z C03O HG 109.5 . . ?
C02A C03O HH 109.5 . . ?
H03Z C03O HH 109.5 . . ?
HG C03O HH 109.5 . . ?
O01D C03Q O02T 136(2) . . ?
O01D C03Q C1 113(2) . . ?
O02T C03Q C1 111(2) . . ?
N01X C03S H4 109.5 . . ?
N01X C03S HI 109.6 . . ?
H4 C03S HI 109.5 . . ?
N01X C03S HJ 109.4 . . ?
H4 C03S HJ 109.5 . . ?
HI C03S HJ 109.5 . . ?
F02D C03T F022 106(3) . . ?
F02D C03T F03B 105(3) . . ?
F022 C03T F03B 105(3) . . ?
F02D C03T C035 117(3) . . ?
F022 C03T C035 113(2) . . ?
F03B C03T C035 109(3) . . ?
C01Q C03U H03 109.3 . . ?
C01Q C03U HK 109.4 . . ?
H03 C03U HK 109.5 . . ?
C01Q C03U HL 109.8 . . ?
H03 C03U HL 109.5 . . ?
HK C03U HL 109.5 . . ?
C02U C03V H1 109.6 . . ?
C02U C03V HM 109.4 . . ?
H1 C03V HM 109.5 . . ?
C02U C03V HN 109.4 . . ?
H1 C03V HN 109.5 . . ?
HM C03V HN 109.5 . . ?
C01U C040 H04A 109.3 . . ?
C01U C040 H04B 109.5 . . ?
H04A C040 H04B 109.5 . . ?
C01U C040 H04C 109.6 . . ?
H04A C040 H04C 109.5 . . ?
H04B C040 H04C 109.5 . . ?
C02A C042 H04D 109.6 . . ?
C02A C042 H04E 109.6 . . ?
H04D C042 H04E 109.5 . . ?
C02A C042 H04F 109.2 . . ?
H04D C042 H04F 109.5 . . ?
H04E C042 H04F 109.5 . . ?
C02J C044 H04G 109.4 . . ?
C02J C044 H04H 109.5 . . ?
H04G C044 H04H 109.5 . . ?
C02J C044 H04I 109.4 . . ?
H04G C044 H04I 109.5 . . ?
H04H C044 H04I 109.5 . . ?
N039 C21 H21A 109.5 . . ?
N039 C21 H21B 109.5 . . ?
H21A C21 H21B 109.5 . . ?
N039 C21 H21C 109.5 . . ?
H21A C21 H21C 109.5 . . ?
H21B C21 H21C 109.5 . . ?
C02U C22 H22A 110.0 . . ?
C02U C22 H22B 109.3 . . ?
H22A C22 H22B 109.4 . . ?
C02U C22 H22C 109.4 . . ?
H22A C22 H22C 109.4 . . ?
H22B C22 H22C 109.4 . . ?
C02U C32 H32A 109.2 . . ?
C02U C32 H32B 109.5 . . ?
H32A C32 H32B 109.5 . . ?
C02U C32 H32C 109.7 . . ?
H32A C32 H32C 109.4 . . ?
H32B C32 H32C 109.5 . . ?
N039 C37 H37A 109.1 . . ?
N039 C37 H37B 109.4 . . ?
H37A C37 H37B 109.5 . . ?
N039 C37 H37C 110.0 . . ?
H37A C37 H37C 109.5 . . ?
H37B C37 H37C 109.5 . . ?
F03R C26 F01C 100.8(16) . . ?
F03R C26 F030 101(2) . . ?
F01C C26 F030 100.8(18) . . ?
F03R C26 C028 115.9(18) . . ?
F01C C26 C028 116(2) . . ?
F030 C26 C028 119(2) . . ?
C01M C43 H43A 109.1 . . ?
C01M C43 H43B 109.8 . . ?
H43A C43 H43B 109.5 . . ?
C01M C43 H43C 109.6 . . ?
H43A C43 H43C 109.5 . . ?
H43B C43 H43C 109.5 . . ?
C01M C83 H83A 109.9 . . ?
C01M C83 H83B 108.8 . . ?
H83A C83 H83B 109.5 . . ?
C01M C83 H83C 109.7 . . ?
H83A C83 H83C 109.5 . . ?
H83B C83 H83C 109.4 . . ?
C01M C86 H86A 109.5 . . ?
C01M C86 H86B 109.8 . . ?
H86A C86 H86B 109.5 . . ?
C01M C86 H86C 109.1 . . ?
H86A C86 H86C 109.5 . . ?
H86B C86 H86C 109.5 . . ?
C01Q C28 H28A 109.5 . . ?
C01Q C28 H28B 109.6 . . ?
H28A C28 H28B 109.5 . . ?
C01Q C28 H28C 109.3 . . ?
H28A C28 H28C 109.5 . . ?
H28B C28 H28C 109.5 . . ?
O41 C24 O68 102(4) . . ?
O41 C24 O22 76(3) . . ?
O68 C24 O22 90(4) . . ?
O41 C24 O49A 83(4) . . ?
O68 C24 O49A 49(4) . . ?
O22 C24 O49A 128(4) . . ?
O41 C24 C107 127(3) . . ?
O68 C24 C107 130(3) . . ?
O22 C24 C107 111(3) . . ?
O49A C24 C107 120(4) . . ?
F22 C107 F23 106.2(19) . . ?
F23A C107 F35A 103.1(19) . . ?
F22 C107 F35 104.9(18) . . ?
F23 C107 F35 103.6(18) . . ?
F23A C107 F22A 102(2) . . ?
F35A C107 F22A 100(2) . . ?
F22 C107 C24 118(2) . . ?
F23 C107 C24 110(2) . . ?
F23A C107 C24 122(2) . . ?
F35A C107 C24 117(2) . . ?
F35 C107 C24 113(2) . . ?
F22A C107 C24 111(3) . . ?
F032 C1 F038 101.7(17) . . ?
F3 C1 F0 102(2) . . ?
F032 C1 F037 98.8(17) . . ?
F038 C1 F037 101.9(17) . . ?
F3 C1 F2 100.4(19) . . ?
F0 C1 F2 99(2) . . ?
F032 C1 C03Q 124(2) . . ?
F3 C1 C03Q 122(2) . . ?
F038 C1 C03Q 112(2) . . ?
F0 C1 C03Q 119(3) . . ?
F037 C1 C03Q 115(2) . . ?
F2 C1 C03Q 110(2) . . ?
C9 O8 Ag0I 128.0(15) . . ?
C9 O8 Ag0H 121.9(15) . . ?
Ag0I O8 Ag0H 104.0(8) . . ?
O65 C9 O8 127(2) . . ?
O65 C9 O2 121.6(18) . . ?
O8 C9 O2 111.3(17) . . ?
C9 O65 Ag04 124.6(16) . . ?
C9 O65 Ag0D 126.0(16) . . ?
Ag04 O65 Ag0D 108.2(9) . . ?
C9 O2 Ag09 123.8(13) . . ?
C9 O2 Ag06 119.8(12) . . ?
Ag09 O2 Ag06 102.6(7) . . ?
C9 O2 Ag05 119.9(13) . . ?
Ag09 O2 Ag05 82.6(5) . . ?
Ag06 O2 Ag05 100.5(6) . . ?
C01M C86A H86D 109.5 . . ?
C01M C86A H86E 109.5 . . ?
H86D C86A H86E 109.5 . . ?
C01M C86A H86F 109.4 . . ?
H86D C86A H86F 109.5 . . ?
H86E C86A H86F 109.5 . . ?
C01M C83A H83D 108.5 . . ?
C01M C83A H83E 110.2 . . ?
H83D C83A H83E 109.4 . . ?
C01M C83A H83F 109.7 . . ?
H83D C83A H83F 109.5 . . ?
H83E C83A H83F 109.5 . . ?
C01M C43A H43D 110.7 . . ?
C01M C43A H43E 108.6 . . ?
H43D C43A H43E 109.5 . . ?
C01M C43A H43F 109.1 . . ?
H43D C43A H43F 109.5 . . ?
H43E C43A H43F 109.5 . . ?
C01Q C28A H28D 109.8 . . ?
C01Q C28A H28E 109.3 . . ?
H28D C28A H28E 109.4 . . ?
C01Q C28A H28F 109.5 . . ?
H28D C28A H28F 109.4 . . ?
H28E C28A H28F 109.4 . . ?
C01Q C2 H2A 110.1 . . ?
C01Q C2 H2B 108.7 . . ?
H2A C2 H2B 109.4 . . ?
C01Q C2 H2C 109.8 . . ?
H2A C2 H2C 109.4 . . ?
H2B C2 H2C 109.5 . . ?
C01Q C03G H2 109.5 . . ?
C01Q C03G HO 109.4 . . ?
H2 C03G HO 109.5 . . ?
C01Q C03G HP 109.6 . . ?
H2 C03G HP 109.5 . . ?
HO C03G HP 109.5 . . ?
O68 O49A C24 51(3) . . ?
O68 O49A O41 71(4) . . ?
C24 O49A O41 37.0(18) . . ?
O68 O49A Ag0I 151(6) . . ?
C24 O49A Ag0I 157(5) . . ?
O41 O49A Ag0I 126(5) . . ?
C24 O41 O22 63(3) . . ?
C24 O41 O49A 60(3) . . ?
O22 O41 O49A 107(4) . . ?
C24 O41 O68 42(3) . . ?
O22 O41 O68 68(3) . . ?
O49A O41 O68 39(3) . . ?
O49A O68 C24 80(4) . . ?
O49A O68 O41 70(5) . . ?
C24 O68 O41 36(2) . . ?
O49A O68 O22 120(6) . . ?
C24 O68 O22 50(3) . . ?
O41 O68 O22 50(3) . . ?
C24 O22 O41 42(2) . . ?
C24 O22 O68 40(2) . . ?
O41 O22 O68 62(3) . . ?

loop_
_geom_bond_atom_site_label_1
_geom_bond_atom_site_label_2
_geom_bond_distance
_geom_bond_site_symmetry_2
_geom_bond_publ_flag
Ag01 O010 2.313(13) . ?
Ag01 S00M 2.512(4) . ?
Ag01 S00S 2.546(4) . ?
Ag01 O00V 2.578(12) . ?
Ag01 Ag04 2.9810(18) . ?
Ag01 Ag0B 3.0979(19) . ?
Ag01 Ag02 3.0994(18) . ?
Ag01 Ag08 3.2784(19) . ?
Ag02 S00M 2.453(4) . ?
Ag02 S00P 2.460(4) . ?
Ag02 Ag0B 3.0149(18) . ?
Ag02 Ag0I 3.267(2) . ?
Ag03 O00W 2.296(13) . ?
Ag03 S00N 2.516(5) . ?
Ag03 S00L 2.555(4) . ?
Ag03 O012 2.593(13) . ?
Ag03 Ag06 3.0449(19) . ?
Ag03 Ag09 3.1202(18) . ?
Ag03 Ag0E 3.170(2) . ?
Ag03 Ag07 3.2547(19) . ?
Ag04 O65 2.41(2) . ?
Ag04 S00S 2.439(4) . ?
Ag04 S00O 2.442(4) . ?
Ag04 Ag08 3.2036(19) . ?
Ag04 Ag0F 3.3473(19) . ?
Ag05 S00N 2.451(5) . ?
Ag05 S00U 2.452(5) . ?
Ag05 O2 2.546(17) . ?
Ag05 Ag0G 3.066(2) . ?
Ag05 Ag0E 3.1007(19) . ?
Ag05 Ag0D 3.2036(19) . ?
Ag05 Ag09 3.3215(19) . ?
Ag06 S00Q 2.413(4) . ?
Ag06 S00L 2.423(4) . ?
Ag06 O2 2.518(18) . ?
Ag06 Ag0E 3.192(2) . ?
Ag06 Ag0F 3.3448(19) . ?
Ag07 O01D 2.285(14) . ?
Ag07 O012 2.435(12) . ?
Ag07 S00L 2.493(4) . ?
Ag07 S00T 2.498(4) . ?
Ag07 Ag0J 2.945(2) . ?
Ag07 Ag09 3.0235(19) . ?
Ag07 Ag0A 3.1178(19) . ?
Ag08 O011 2.297(14) . ?
Ag08 S00M 2.515(4) . ?
Ag08 S00O 2.515(4) . ?
Ag08 O00V 2.573(12) . ?
Ag08 Ag0C 2.9670(19) . ?
Ag08 Ag0D 3.053(2) . ?
Ag09 S00T 2.445(5) . ?
Ag09 S00N 2.460(5) . ?
Ag09 O2 2.488(17) . ?
Ag09 Ag0I 3.369(2) . ?
Ag0A S00L 2.478(4) . ?
Ag0A S00R 2.502(4) . ?
Ag0A O027 2.594(18) . ?
Ag0A Ag0H 3.0914(19) . ?
Ag0A Ag0J 3.185(2) . ?
Ag0B O01E 2.301(12) . ?
Ag0B O00Y 2.473(13) . ?
Ag0B S00P 2.550(4) . ?
Ag0B S00S 2.553(4) . ?
Ag0B Ag0K 3.042(2) . ?
Ag0B Ag0H 3.218(2) . ?
Ag0C O01B 2.317(14) . ?
Ag0C S00U 2.535(5) . ?
Ag0C S00O 2.539(4) . ?
Ag0C Ag0F 3.091(2) . ?
Ag0C Ag0G 3.214(2) . ?
Ag0C Ag0D 3.257(2) . ?
Ag0D S00U 2.433(5) . ?
Ag0D O65 2.45(2) . ?
Ag0D S00M 2.456(4) . ?
Ag0E O02E 2.328(15) . ?
Ag0E O018 2.390(16) . ?
Ag0E S00N 2.531(4) . ?
Ag0E S00Q 2.581(5) . ?
Ag0E Ag0G 3.008(2) . ?
Ag0F S00Q 2.432(4) . ?
Ag0F S00O 2.442(4) . ?
Ag0F Ag0G 3.112(2) . ?
Ag0G O00X 2.239(14) . ?
Ag0G S00U 2.477(5) . ?
Ag0G S00Q 2.502(5) . ?
Ag0H S00S 2.446(5) . ?
Ag0H S00R 2.454(5) . ?
Ag0H O8 2.51(2) . ?
Ag0H Ag0K 3.067(2) . ?
Ag0I S00P 2.395(4) . ?
Ag0I S00T 2.398(4) . ?
Ag0I O49A 2.41(4) . ?
Ag0I O8 2.49(2) . ?
Ag0I Ag0J 3.203(2) . ?
Ag0J O02T 2.370(17) . ?
Ag0J S00R 2.481(5) . ?
Ag0J S00T 2.552(5) . ?
Ag0K O03E 2.400(18) . ?
Ag0K O020 2.448(19) . ?
Ag0K S00R 2.507(4) . ?
Ag0K S00P 2.517(4) . ?
S00L C017 1.877(15) . ?
S00M C019 1.879(14) . ?
S00N C01M 1.743(13) . ?
S00O C01U 1.858(15) . ?
S00P C016 1.854(16) . ?
S00Q C01K 1.900(17) . ?
S00R C02A 1.859(17) . ?
S00S C01Q 1.697(13) . ?
S00T C02U 1.866(17) . ?
S00U C02J 1.839(18) . ?
O00V C025 1.20(2) . ?
O00W C01R 1.23(2) . ?
O00X C02Q 1.29(2) . ?
O00Y C01L 1.27(2) . ?
O010 C01L 1.21(2) . ?
O011 C035 1.22(3) . ?
O012 C02R 1.29(2) . ?
F013 C024 1.32(3) . ?
F014 C024 1.37(2) . ?
F015 C024 1.32(2) . ?
C016 C02H 1.46(3) . ?
C016 C03A 1.50(3) . ?
C016 C01Z 1.50(2) . ?
C017 C02V 1.46(2) . ?
C017 C02L 1.48(2) . ?
C017 C03L 1.50(3) . ?
O018 C02Q 1.18(3) . ?
C019 C01O 1.53(2) . ?
C019 C01W 1.53(2) . ?
C019 C01I 1.56(2) . ?
F01A C023 1.361(14) . ?
O01B C035 1.18(3) . ?
F01C C26 1.357(15) . ?
O01D C03Q 1.19(3) . ?
O01E C028 1.20(3) . ?
F01H C02W 1.28(3) . ?
C01I H01A 0.9600 . ?
C01I H01B 0.9600 . ?
C01I H01C 0.9600 . ?
F01J C02M 1.33(3) . ?
C01K C033 1.50(3) . ?
C01K C02Z 1.50(3) . ?
C01K C02I 1.53(3) . ?
C01L C024 1.51(3) . ?
C01M C83A 1.663(17) . ?
C01M C86 1.668(17) . ?
C01M C43A 1.672(18) . ?
C01M C83 1.679(18) . ?
C01M C43 1.686(18) . ?
C01M C86A 1.687(18) . ?
F01N C02M 1.26(3) . ?
C01O H01D 0.9600 . ?
C01O H01E 0.9600 . ?
C01O H01F 0.9600 . ?
F01P C02M 1.33(3) . ?
C01Q C03U 1.626(17) . ?
C01Q C03F 1.632(17) . ?
C01Q C03G 1.638(18) . ?
C01Q C28 1.640(17) . ?
C01Q C2 1.642(18) . ?
C01Q C28A 1.642(18) . ?
C01R O02E 1.23(2) . ?
C01R C023 1.392(13) . ?
N01S C02R 1.31(2) . ?
N01S C026 1.42(2) . ?
N01S C02B 1.49(2) . ?
C01U C03M 1.43(3) . ?
C01U C040 1.49(3) . ?
C01U C03I 1.50(3) . ?
N01V C025 1.27(2) . ?
N01V C03N 1.39(3) . ?
N01V C034 1.50(3) . ?
C01W H01G 0.9600 . ?
C01W H01H 0.9600 . ?
C01W H01I 0.9600 . ?
N01X C02Y 1.29(3) . ?
N01X C03C 1.47(3) . ?
N01X C03S 1.48(3) . ?
F01Y C02W 1.27(3) . ?
C01Z H01J 0.9600 . ?
C01Z H01K 0.9600 . ?
C01Z H01L 0.9600 . ?
O020 C028 1.23(3) . ?
F022 C03T 1.30(3) . ?
C023 F02H 1.333(15) . ?
C023 F110 1.335(14) . ?
C023 F1 1.356(14) . ?
C023 F01B 1.388(15) . ?
C023 F02G 1.398(15) . ?
C025 H025 0.9300 . ?
C026 H02A 0.9600 . ?
C026 H02B 0.9600 . ?
C026 H02C 0.9600 . ?
O027 C031 1.24(3) . ?
C028 C26 1.384(15) . ?
O029 C02Y 1.25(3) . ?
C02A C03O 1.42(3) . ?
C02A C042 1.49(3) . ?
C02A C02P 1.55(3) . ?
C02B H02D 0.9600 . ?
C02B H02E 0.9600 . ?
C02B H02F 0.9600 . ?
F02D C03T 1.22(3) . ?
F02F C02W 1.32(3) . ?
C02H H02G 0.9600 . ?
C02H H02H 0.9600 . ?
C02H H02I 0.9600 . ?
C02I H02J 0.9600 . ?
C02I H02K 0.9600 . ?
C02I H02L 0.9600 . ?
C02J C03K 1.40(3) . ?
C02J C02S 1.46(3) . ?
C02J C044 1.57(4) . ?
C02L H02M 0.9600 . ?
C02L H02N 0.9600 . ?
C02L H02O 0.9600 . ?
C02M C02Q 1.55(3) . ?
O02N C031 1.22(2) . ?
C02P H02P 0.9600 . ?
C02P H02Q 0.9600 . ?
C02P H02R 0.9600 . ?
C02R H02S 0.9300 . ?
C02S H02T 0.9600 . ?
C02S H02U 0.9600 . ?
C02S H02V 0.9600 . ?
O02T C03Q 1.22(3) . ?
C02U C32 1.38(3) . ?
C02U C22 1.40(3) . ?
C02U C03V 1.47(4) . ?
C02V H02W 0.9600 . ?
C02V H02X 0.9600 . ?
C02V H02Y 0.9600 . ?
C02W C031 1.50(3) . ?
C02Y H02 0.9300 . ?
C02Z H02Z 0.9600 . ?
C02Z HA 0.9600 . ?
C02Z HB 0.9600 . ?
F030 C26 1.357(15) . ?
F032 C1 1.408(16) . ?
C033 H03A 0.9600 . ?
C033 H03B 0.9600 . ?
C033 H03C 0.9600 . ?
C034 H03D 0.9600 . ?
C034 H03E 0.9600 . ?
C034 H03F 0.9600 . ?
C035 C03T 1.58(3) . ?
F037 C1 1.420(16) . ?
F038 C1 1.413(16) . ?
N039 C 1.33(3) . ?
N039 C21 1.50(3) . ?
N039 C37 1.53(4) . ?
C03A H03G 0.9600 . ?
C03A H03H 0.9600 . ?
C03A H03I 0.9600 . ?
F03B C03T 1.32(3) . ?
C03C H3 0.9600 . ?
C03C HC 0.9600 . ?
C03C HD 0.9600 . ?
O03E C 1.24(3) . ?
C03F H03J 0.9601 . ?
C03F H03K 0.9601 . ?
C03F H03L 0.9600 . ?
C H 0.9300 . ?
C03I H03M 0.9600 . ?
C03I H03N 0.9600 . ?
C03I H03O 0.9600 . ?
C03K H03P 0.9600 . ?
C03K H03Q 0.9600 . ?
C03K H03R 0.9600 . ?
C03L H03S 0.9600 . ?
C03L H03T 0.9600 . ?
C03L H03U 0.9600 . ?
C03M H03V 0.9600 . ?
C03M H03W 0.9600 . ?
C03M H03X 0.9600 . ?
C03N H03Y 0.9600 . ?
C03N HE 0.9600 . ?
C03N HF 0.9600 . ?
C03O H03Z 0.9600 . ?
C03O HG 0.9600 . ?
C03O HH 0.9600 . ?
C03Q C1 1.434(15) . ?
F03R C26 1.344(15) . ?
C03S H4 0.9600 . ?
C03S HI 0.9600 . ?
C03S HJ 0.9600 . ?
C03U H03 0.9601 . ?
C03U HK 0.9601 . ?
C03U HL 0.9601 . ?
C03V H1 0.9600 . ?
C03V HM 0.9600 . ?
C03V HN 0.9600 . ?
C040 H04A 0.9600 . ?
C040 H04B 0.9600 . ?
C040 H04C 0.9600 . ?
C042 H04D 0.9600 . ?
C042 H04E 0.9600 . ?
C042 H04F 0.9600 . ?
C044 H04G 0.9600 . ?
C044 H04H 0.9600 . ?
C044 H04I 0.9600 . ?
C21 H21A 0.9600 . ?
C21 H21B 0.9600 . ?
C21 H21C 0.9600 . ?
C22 H22A 0.9608 . ?
C22 H22B 0.9607 . ?
C22 H22C 0.9607 . ?
C32 H32A 0.9601 . ?
C32 H32B 0.9601 . ?
C32 H32C 0.9601 . ?
C37 H37A 0.9601 . ?
C37 H37B 0.9601 . ?
C37 H37C 0.9601 . ?
C43 H43A 0.9601 . ?
C43 H43B 0.9601 . ?
C43 H43C 0.9601 . ?
C83 H83A 0.9601 . ?
C83 H83B 0.9601 . ?
C83 H83C 0.9601 . ?
C86 H86A 0.9600 . ?
C86 H86B 0.9600 . ?
C86 H86C 0.9600 . ?
C28 H28A 0.9600 . ?
C28 H28B 0.9600 . ?
C28 H28C 0.9600 . ?
F22 C107 1.350(16) . ?
F23 C107 1.361(16) . ?
C24 O41 0.96(4) . ?
C24 O68 1.09(5) . ?
C24 O22 1.28(5) . ?
C24 O49A 1.373(18) . ?
C24 C107 1.386(14) . ?
F35 C107 1.379(16) . ?
C107 F23A 1.366(16) . ?
C107 F35A 1.375(17) . ?
C107 F22A 1.377(17) . ?
C1 F3 1.411(17) . ?
C1 F0 1.416(17) . ?
C1 F2 1.426(17) . ?
O8 C9 1.24(2) . ?
C9 O65 1.18(2) . ?
C9 O2 1.25(2) . ?
C86A H86D 0.9600 . ?
C86A H86E 0.9600 . ?
C86A H86F 0.9600 . ?
C83A H83D 0.9601 . ?
C83A H83E 0.9601 . ?
C83A H83F 0.9601 . ?
C43A H43D 0.9600 . ?
C43A H43E 0.9600 . ?
C43A H43F 0.9600 . ?
C28A H28D 0.9604 . ?
C28A H28E 0.9604 . ?
C28A H28F 0.9604 . ?
C2 H2A 0.9606 . ?
C2 H2B 0.9605 . ?
C2 H2C 0.9606 . ?
C03G H2 0.9601 . ?
C03G HO 0.9601 . ?
C03G HP 0.9601 . ?
O49A O68 1.05(7) . ?
O49A O41 1.58(6) . ?
O41 O22 1.39(6) . ?
O41 O68 1.59(6) . ?
O68 O22 1.68(7) . ?

loop_
_geom_torsion_atom_site_label_1
_geom_torsion_atom_site_label_2
_geom_torsion_atom_site_label_3
_geom_torsion_atom_site_label_4
_geom_torsion
_geom_torsion_site_symmetry_1
_geom_torsion_site_symmetry_2
_geom_torsion_site_symmetry_3
_geom_torsion_site_symmetry_4
_geom_torsion_publ_flag
Ag0I S00P C016 C02H -152.2(14) . . . . ?
Ag02 S00P C016 C02H 111.6(15) . . . . ?
Ag0K S00P C016 C02H -51.5(16) . . . . ?
Ag0B S00P C016 C02H 29.1(17) . . . . ?
Ag0I S00P C016 C03A 82.2(17) . . . . ?
Ag02 S00P C016 C03A -14.0(18) . . . . ?
Ag0K S00P C016 C03A -177.1(15) . . . . ?
Ag0B S00P C016 C03A -96.5(17) . . . . ?
Ag0I S00P C016 C01Z -34.5(16) . . . . ?
Ag02 S00P C016 C01Z -130.7(13) . . . . ?
Ag0K S00P C016 C01Z 66.2(15) . . . . ?
Ag0B S00P C016 C01Z 146.8(13) . . . . ?
Ag06 S00L C017 C02V 97.5(16) . . . . ?
Ag0A S00L C017 C02V -162.2(14) . . . . ?
Ag07 S00L C017 C02V -75.1(16) . . . . ?
Ag03 S00L C017 C02V 13.9(17) . . . . ?
Ag06 S00L C017 C02L -20.4(15) . . . . ?
Ag0A S00L C017 C02L 80.0(14) . . . . ?
Ag07 S00L C017 C02L 167.0(12) . . . . ?
Ag03 S00L C017 C02L -104.0(13) . . . . ?
Ag06 S00L C017 C03L -139.9(15) . . . . ?
Ag0A S00L C017 C03L -39.6(17) . . . . ?
Ag07 S00L C017 C03L 47.4(17) . . . . ?
Ag03 S00L C017 C03L 136.4(15) . . . . ?
Ag02 S00M C019 C01O -3.8(13) . . . . ?
Ag0D S00M C019 C01O -103.8(11) . . . . ?
Ag01 S00M C019 C01O 82.3(12) . . . . ?
Ag08 S00M C019 C01O 172.1(10) . . . . ?
Ag02 S00M C019 C01W 118.8(11) . . . . ?
Ag0D S00M C019 C01W 18.8(14) . . . . ?
Ag01 S00M C019 C01W -155.1(11) . . . . ?
Ag08 S00M C019 C01W -65.3(13) . . . . ?
Ag02 S00M C019 C01I -123.3(10) . . . . ?
Ag0D S00M C019 C01I 136.7(9) . . . . ?
Ag01 S00M C019 C01I -37.2(12) . . . . ?
Ag08 S00M C019 C01I 52.7(11) . . . . ?
Ag06 S00Q C01K C033 -7(2) . . . . ?
Ag0F S00Q C01K C033 -110.2(17) . . . . ?
Ag0G S00Q C01K C033 161.3(17) . . . . ?
Ag0E S00Q C01K C033 81.7(19) . . . . ?
Ag06 S00Q C01K C02Z -125.5(15) . . . . ?
Ag0F S00Q C01K C02Z 131.8(15) . . . . ?
Ag0G S00Q C01K C02Z 43.3(17) . . . . ?
Ag0E S00Q C01K C02Z -36.3(17) . . . . ?
Ag06 S00Q C01K C02I 110.3(15) . . . . ?
Ag0F S00Q C01K C02I 7.6(18) . . . . ?
Ag0G S00Q C01K C02I -80.9(17) . . . . ?
Ag0E S00Q C01K C02I -160.5(14) . . . . ?
Ag01 O010 C01L O00Y 0(3) . . . . ?
Ag01 O010 C01L C024 -171.7(14) . . . . ?
Ag0B O00Y C01L O010 -54(3) . . . . ?
Ag0B O00Y C01L C024 117.5(16) . . . . ?
Ag05 S00N C01M C83A -23.1(17) . . . . ?
Ag09 S00N C01M C83A -121.2(15) . . . . ?
Ag03 S00N C01M C83A 151.1(15) . . . . ?
Ag0E S00N C01M C83A 64.1(16) . . . . ?
Ag05 S00N C01M C86 156.8(15) . . . . ?
Ag09 S00N C01M C86 58.6(16) . . . . ?
Ag03 S00N C01M C86 -29.1(17) . . . . ?
Ag0E S00N C01M C86 -116.1(15) . . . . ?
Ag05 S00N C01M C43A -147.9(17) . . . . ?
Ag09 S00N C01M C43A 114.0(18) . . . . ?
Ag03 S00N C01M C43A 26.3(18) . . . . ?
Ag0E S00N C01M C43A -60.7(18) . . . . ?
Ag05 S00N C01M C83 34(2) . . . . ?
Ag09 S00N C01M C83 -64(2) . . . . ?
Ag03 S00N C01M C83 -152(2) . . . . ?
Ag0E S00N C01M C83 121(2) . . . . ?
Ag05 S00N C01M C43 -85.0(18) . . . . ?
Ag09 S00N C01M C43 176.8(17) . . . . ?
Ag03 S00N C01M C43 89.1(18) . . . . ?
Ag0E S00N C01M C43 2.1(18) . . . . ?
Ag05 S00N C01M C86A 94.1(16) . . . . ?
Ag09 S00N C01M C86A -4.1(17) . . . . ?
Ag03 S00N C01M C86A -91.7(16) . . . . ?
Ag0E S00N C01M C86A -178.8(15) . . . . ?
Ag04 S00S C01Q C03U -68.7(18) . . . . ?
Ag0H S00S C01Q C03U -169.5(15) . . . . ?
Ag01 S00S C01Q C03U 13.4(18) . . . . ?
Ag0B S00S C01Q C03U 98.3(17) . . . . ?
Ag04 S00S C01Q C03F 171.8(16) . . . . ?
Ag0H S00S C01Q C03F 71.0(18) . . . . ?
Ag01 S00S C01Q C03F -106.2(17) . . . . ?
Ag0B S00S C01Q C03F -21.2(19) . . . . ?
Ag04 S00S C01Q C03G 129(2) . . . . ?
Ag0H S00S C01Q C03G 28(3) . . . . ?
Ag01 S00S C01Q C03G -149(2) . . . . ?
Ag0B S00S C01Q C03G -64(2) . . . . ?
Ag04 S00S C01Q C28 52(2) . . . . ?
Ag0H S00S C01Q C28 -49(2) . . . . ?
Ag01 S00S C01Q C28 133.8(18) . . . . ?
Ag0B S00S C01Q C28 -141.3(17) . . . . ?
Ag04 S00S C01Q C2 -129(4) . . . . ?
Ag0H S00S C01Q C2 130(3) . . . . ?
Ag01 S00S C01Q C2 -47(4) . . . . ?
Ag0B S00S C01Q C2 38(4) . . . . ?
Ag04 S00S C01Q C28A -6(3) . . . . ?
Ag0H S00S C01Q C28A -106(3) . . . . ?
Ag01 S00S C01Q C28A 76(3) . . . . ?
Ag0B S00S C01Q C28A 161(3) . . . . ?
Ag03 O00W C01R O02E 9(3) . . . . ?
Ag03 O00W C01R C023 -175.3(13) . . . . ?
Ag04 S00O C01U C03M 108.5(17) . . . . ?
Ag0F S00O C01U C03M -147.6(16) . . . . ?
Ag08 S00O C01U C03M 17.1(19) . . . . ?
Ag0C S00O C01U C03M -61.2(18) . . . . ?
Ag04 S00O C01U C040 -128.3(17) . . . . ?
Ag0F S00O C01U C040 -24(2) . . . . ?
Ag08 S00O C01U C040 140.2(17) . . . . ?
Ag0C S00O C01U C040 61.9(18) . . . . ?
Ag04 S00O C01U C03I -10.6(19) . . . . ?
Ag0F S00O C01U C03I 93.3(17) . . . . ?
Ag08 S00O C01U C03I -102.1(17) . . . . ?
Ag0C S00O C01U C03I 179.6(16) . . . . ?
O02E C01R C023 F02H 120(2) . . . . ?
O00W C01R C023 F02H -56(3) . . . . ?
O02E C01R C023 F110 -52(3) . . . . ?
O00W C01R C023 F110 132(2) . . . . ?
O02E C01R C023 F1 -14(3) . . . . ?
O00W C01R C023 F1 170(2) . . . . ?
O02E C01R C023 F01A 173(2) . . . . ?
O00W C01R C023 F01A -2(3) . . . . ?
O02E C01R C023 F01B -125(2) . . . . ?
O00W C01R C023 F01B 59(2) . . . . ?
O02E C01R C023 F02G 64(3) . . . . ?
O00W C01R C023 F02G -112(2) . . . . ?
O010 C01L C024 F015 77(2) . . . . ?
O00Y C01L C024 F015 -96(2) . . . . ?
O010 C01L C024 F013 -46(3) . . . . ?
O00Y C01L C024 F013 141.0(18) . . . . ?
O010 C01L C024 F014 -165(2) . . . . ?
O00Y C01L C024 F014 22(3) . . . . ?
Ag08 O00V C025 N01V 42(4) . . . . ?
Ag01 O00V C025 N01V 148(2) . . . . ?
C03N N01V C025 O00V -178(2) . . . . ?
C034 N01V C025 O00V -1(4) . . . . ?
Ag0B O01E C028 O020 13(4) . . . . ?
Ag0B O01E C028 C26 -171.3(16) . . . . ?
Ag0K O020 C028 O01E 22(4) . . . . ?
Ag0K O020 C028 C26 -154.7(15) . . . . ?
Ag0H S00R C02A C03O -8.0(18) . . . . ?
Ag0J S00R C02A C03O 178.4(15) . . . . ?
Ag0A S00R C02A C03O -93.3(16) . . . . ?
Ag0K S00R C02A C03O 75.1(17) . . . . ?
Ag0H S00R C02A C042 -127.3(17) . . . . ?
Ag0J S00R C02A C042 59.2(19) . . . . ?
Ag0A S00R C02A C042 147.5(17) . . . . ?
Ag0K S00R C02A C042 -44.1(19) . . . . ?
Ag0H S00R C02A C02P 110.8(16) . . . . ?
Ag0J S00R C02A C02P -62.7(17) . . . . ?
Ag0A S00R C02A C02P 25.6(18) . . . . ?
Ag0K S00R C02A C02P -166.0(15) . . . . ?
O00W C01R O02E Ag0E 24(4) . . . . ?
C023 C01R O02E Ag0E -151.2(17) . . . . ?
Ag0D S00U C02J C03K -22(3) . . . . ?
Ag05 S00U C02J C03K -114(2) . . . . ?
Ag0G S00U C02J C03K 161(2) . . . . ?
Ag0C S00U C02J C03K 72(3) . . . . ?
Ag0D S00U C02J C02S 121.2(17) . . . . ?
Ag05 S00U C02J C02S 28(2) . . . . ?
Ag0G S00U C02J C02S -56(2) . . . . ?
Ag0C S00U C02J C02S -145.0(17) . . . . ?
Ag0D S00U C02J C044 -135.4(16) . . . . ?
Ag05 S00U C02J C044 131.9(16) . . . . ?
Ag0G S00U C02J C044 47.2(18) . . . . ?
Ag0C S00U C02J C044 -41.5(19) . . . . ?
Ag0E O018 C02Q O00X 25(4) . . . . ?
Ag0E O018 C02Q C02M -165.8(17) . . . . ?
Ag0G O00X C02Q O018 -6(3) . . . . ?
Ag0G O00X C02Q C02M -175.5(15) . . . . ?
F01N C02M C02Q O018 -77(4) . . . . ?
F01J C02M C02Q O018 156(3) . . . . ?
F01P C02M C02Q O018 40(3) . . . . ?
F01N C02M C02Q O00X 93(3) . . . . ?
F01J C02M C02Q O00X -34(3) . . . . ?
F01P C02M C02Q O00X -150(2) . . . . ?
Ag07 O012 C02R N01S 163.7(17) . . . . ?
Ag03 O012 C02R N01S 22(6) . . . . ?
C026 N01S C02R O012 -4(3) . . . . ?
C02B N01S C02R O012 172.8(19) . . . . ?
Ag0I S00T C02U C32 162(3) . . . . ?
Ag09 S00T C02U C32 -96(3) . . . . ?
Ag07 S00T C02U C32 -10(3) . . . . ?
Ag0J S00T C02U C32 70(3) . . . . ?
Ag0I S00T C02U C22 26(3) . . . . ?
Ag09 S00T C02U C22 129(2) . . . . ?
Ag07 S00T C02U C22 -146(2) . . . . ?
Ag0J S00T C02U C22 -66(3) . . . . ?
Ag0I S00T C02U C03V -89(2) . . . . ?
Ag09 S00T C02U C03V 14(3) . . . . ?
Ag07 S00T C02U C03V 100(2) . . . . ?
Ag0J S00T C02U C03V 180(2) . . . . ?
C03C N01X C02Y O029 -2(5) . . . . ?
C03S N01X C02Y O029 176(3) . . . . ?
Ag0A O027 C031 O02N -10(3) . . . . ?
Ag0A O027 C031 C02W 158.1(17) . . . . ?
F01Y C02W C031 O02N -14(4) . . . . ?
F01H C02W C031 O02N 110(3) . . . . ?
F02F C02W C031 O02N -136(2) . . . . ?
F01Y C02W C031 O027 177(3) . . . . ?
F01H C02W C031 O027 -60(3) . . . . ?
F02F C02W C031 O027 55(3) . . . . ?
Ag0C O01B C035 O011 -10(4) . . . . ?
Ag0C O01B C035 C03T 165.0(18) . . . . ?
Ag08 O011 C035 O01B 4(4) . . . . ?
Ag08 O011 C035 C03T -171.5(16) . . . . ?
Ag0K O03E C N039 -157(2) . . . . ?
C21 N039 C O03E -177(3) . . . . ?
C37 N039 C O03E 5(5) . . . . ?
Ag07 O01D C03Q O02T 3(4) . . . . ?
Ag07 O01D C03Q C1 179.9(13) . . . . ?
Ag0J O02T C03Q O01D -5(4) . . . . ?
Ag0J O02T C03Q C1 177.8(12) . . . . ?
O01B C035 C03T F02D 146(3) . . . . ?
O011 C035 C03T F02D -38(4) . . . . ?
O01B C035 C03T F022 -90(3) . . . . ?
O011 C035 C03T F022 86(3) . . . . ?
O01B C035 C03T F03B 27(4) . . . . ?
O011 C035 C03T F03B -157(3) . . . . ?
O01E C028 C26 F03R 119(3) . . . . ?
O020 C028 C26 F03R -64(3) . . . . ?
O01E C028 C26 F01C 1(3) . . . . ?
O020 C028 C26 F01C 178(2) . . . . ?
O01E C028 C26 F030 -120(3) . . . . ?
O020 C028 C26 F030 56(3) . . . . ?
O41 C24 C107 F22 55(4) . . . . ?
O68 C24 C107 F22 -141(5) . . . . ?
O22 C24 C107 F22 -32(4) . . . . ?
O41 C24 C107 F23 -67(4) . . . . ?
O68 C24 C107 F23 97(5) . . . . ?
O22 C24 C107 F23 -154(3) . . . . ?
O41 C24 C107 F23A -109(4) . . . . ?
O68 C24 C107 F23A 55(5) . . . . ?
O22 C24 C107 F23A 163(3) . . . . ?
O49A C24 C107 F23A -4(5) . . . . ?
O41 C24 C107 F35A 123(4) . . . . ?
O68 C24 C107 F35A -72(5) . . . . ?
O22 C24 C107 F35A 36(4) . . . . ?
O49A C24 C107 F35A -131(5) . . . . ?
O41 C24 C107 F35 178(4) . . . . ?
O68 C24 C107 F35 -18(5) . . . . ?
O22 C24 C107 F35 91(3) . . . . ?
O41 C24 C107 F22A 10(5) . . . . ?
O68 C24 C107 F22A 175(5) . . . . ?
O22 C24 C107 F22A -77(4) . . . . ?
O49A C24 C107 F22A 115(5) . . . . ?
O01D C03Q C1 F032 179(2) . . . . ?
O02T C03Q C1 F032 -3(3) . . . . ?
O01D C03Q C1 F3 25(3) . . . . ?
O02T C03Q C1 F3 -157(2) . . . . ?
O01D C03Q C1 F038 55(3) . . . . ?
O02T C03Q C1 F038 -127(2) . . . . ?
O01D C03Q C1 F0 -105(3) . . . . ?
O02T C03Q C1 F0 73(3) . . . . ?
O01D C03Q C1 F037 -60(3) . . . . ?
O02T C03Q C1 F037 118(2) . . . . ?
O01D C03Q C1 F2 142(2) . . . . ?
O02T C03Q C1 F2 -40(3) . . . . ?
Ag0I O8 C9 O65 -100(2) . . . . ?
Ag0H O8 C9 O65 48(3) . . . . ?
Ag0I O8 C9 O2 73(2) . . . . ?
Ag0H O8 C9 O2 -138.6(14) . . . . ?
O8 C9 O65 Ag04 -53(3) . . . . ?
O2 C9 O65 Ag04 134.5(17) . . . . ?
O8 C9 O65 Ag0D 113(2) . . . . ?
O2 C9 O65 Ag0D -59(3) . . . . ?
O65 C9 O2 Ag09 134.9(17) . . . . ?
O8 C9 O2 Ag09 -39(2) . . . . ?
O65 C9 O2 Ag06 -92(2) . . . . ?
O8 C9 O2 Ag06 94.4(17) . . . . ?
O65 C9 O2 Ag05 33(2) . . . . ?
O8 C9 O2 Ag05 -140.7(15) . . . . ?
O41 C24 O49A O68 -113(6) . . . . ?
O22 C24 O49A O68 -47(8) . . . . ?
C107 C24 O49A O68 118(5) . . . . ?
O68 C24 O49A O41 113(6) . . . . ?
O22 C24 O49A O41 66(5) . . . . ?
C107 C24 O49A O41 -129(4) . . . . ?
O41 C24 O49A Ag0I 53(13) . . . . ?
O68 C24 O49A Ag0I 166(17) . . . . ?
O22 C24 O49A Ag0I 119(12) . . . . ?
C107 C24 O49A Ag0I -76(14) . . . . ?
O68 C24 O41 O22 87(4) . . . . ?
O49A C24 O41 O22 132(4) . . . . ?
C107 C24 O41 O22 -105(4) . . . . ?
O68 C24 O41 O49A -45(4) . . . . ?
O22 C24 O41 O49A -132(4) . . . . ?
C107 C24 O41 O49A 122(5) . . . . ?
O22 C24 O41 O68 -87(4) . . . . ?
O49A C24 O41 O68 45(4) . . . . ?
C107 C24 O41 O68 168(5) . . . . ?
O68 O49A O41 C24 49(5) . . . . ?
Ag0I O49A O41 C24 -157(6) . . . . ?
O68 O49A O41 O22 6(6) . . . . ?
C24 O49A O41 O22 -43(4) . . . . ?
Ag0I O49A O41 O22 160(5) . . . . ?
C24 O49A O41 O68 -49(5) . . . . ?
Ag0I O49A O41 O68 154(9) . . . . ?
O41 O49A O68 C24 -36(3) . . . . ?
Ag0I O49A O68 C24 -168(14) . . . . ?
C24 O49A O68 O41 36(3) . . . . ?
Ag0I O49A O68 O41 -133(15) . . . . ?
C24 O49A O68 O22 30(4) . . . . ?
O41 O49A O68 O22 -5(6) . . . . ?
Ag0I O49A O68 O22 -138(11) . . . . ?
O41 C24 O68 O49A 70(6) . . . . ?
O22 C24 O68 O49A 145(6) . . . . ?
C107 C24 O68 O49A -98(6) . . . . ?
O22 C24 O68 O41 75(3) . . . . ?
O49A C24 O68 O41 -70(6) . . . . ?
C107 C24 O68 O41 -167(5) . . . . ?
O41 C24 O68 O22 -75(3) . . . . ?
O49A C24 O68 O22 -145(6) . . . . ?
C107 C24 O68 O22 118(4) . . . . ?
C24 O41 O68 O49A -101(6) . . . . ?
O22 O41 O68 O49A -174(7) . . . . ?
O22 O41 O68 C24 -73(4) . . . . ?
O49A O41 O68 C24 101(6) . . . . ?
C24 O41 O68 O22 73(4) . . . . ?
O49A O41 O68 O22 174(7) . . . . ?
O68 C24 O22 O41 -102(4) . . . . ?
O49A C24 O22 O41 -69(5) . . . . ?
C107 C24 O22 O41 125(3) . . . . ?
O41 C24 O22 O68 102(4) . . . . ?
O49A C24 O22 O68 33(6) . . . . ?
C107 C24 O22 O68 -133(4) . . . . ?
O49A O41 O22 C24 42(4) . . . . ?
O68 O41 O22 C24 46(3) . . . . ?
C24 O41 O22 O68 -46(3) . . . . ?
O49A O41 O22 O68 -4(4) . . . . ?
O49A O68 O22 C24 -41(6) . . . . ?
O41 O68 O22 C24 -48(3) . . . . ?
O49A O68 O22 O41 7(7) . . . . ?
C24 O68 O22 O41 48(3) . . . . ?
